data_7120853
loop_
_publ_author_name
'Jiang, Jianzhuang'
'Lu, Guang'
'Chen, Yanli'
'Kong, Xia'
'Sun, Junshan'
'Zhang, Liangliang'

_publ_section_title
;
 Solution-processed single crystal microsheets of a novel dimeric
 phthalocyanine-involved triple-decker for high-performance ambipolar
 organic field effect transistors
;
_journal_name_full 'Chemical Communications'
_journal_paper_doi 10.1039/C7CC06797F
_journal_year 2017
_chemical_formula_sum 'C450 H618 Eu4 N48 S44'
_chemical_formula_weight 8718.40
_chemical_name_systematic
; 
 ? 
;
_space_group_IT_number 2
_symmetry_cell_setting triclinic
_symmetry_space_group_name_Hall '-P 1'
_symmetry_space_group_name_H-M 'P -1'
_atom_sites_solution_hydrogens geom
_atom_sites_solution_primary direct
_atom_sites_solution_secondary difmap
_audit_creation_method SHELXL-97
_audit_update_record
;
2017-07-17 deposited with the CCDC.
2017-11-06 downloaded from the CCDC.
;
_cell_angle_alpha 106.338(2)
_cell_angle_beta 108.689(2)
_cell_angle_gamma 102.171(2)
_cell_formula_units_Z 1
_cell_length_a 18.4066(3)
_cell_length_b 26.4212(6)
_cell_length_c 27.4788(6)
_cell_measurement_temperature 293(2)
_cell_volume 11462.6(5)
_computing_cell_refinement 'Bruker FRAMBO'
_computing_data_collection 'Bruker FRAMBO'
_computing_data_reduction 'Bruker SAINT'
_computing_molecular_graphics 'Bruker SHELXTL'
_computing_publication_material 'Bruker SHELXTL'
_computing_structure_refinement 'SHELXL-97 (Sheldrick, 1997)'
_computing_structure_solution 'SHELXS-97 (Sheldrick, 1990)'
_diffrn_ambient_temperature 293(2)
_diffrn_measured_fraction_theta_full 0.998
_diffrn_measured_fraction_theta_max 0.998
_diffrn_measurement_device_type 'multiwire proportional'
_diffrn_measurement_method 'phi and omega scans'
_diffrn_radiation_monochromator graphite
_diffrn_radiation_source 'fine-focus sealed tube'
_diffrn_radiation_type CuK\a
_diffrn_radiation_wavelength 1.54178
_diffrn_reflns_av_R_equivalents 0.0706
_diffrn_reflns_av_sigmaI/netI 0.1108
_diffrn_reflns_limit_h_max 15
_diffrn_reflns_limit_h_min -20
_diffrn_reflns_limit_k_max 29
_diffrn_reflns_limit_k_min -27
_diffrn_reflns_limit_l_max 30
_diffrn_reflns_limit_l_min -30
_diffrn_reflns_number 70386
_diffrn_reflns_theta_full 60.00
_diffrn_reflns_theta_max 60.00
_diffrn_reflns_theta_min 3.04
_exptl_absorpt_coefficient_mu 6.175
_exptl_absorpt_correction_type none
_exptl_crystal_density_diffrn 1.263
_exptl_crystal_density_method 'not measured'
_exptl_crystal_F_000 4610
_refine_diff_density_max 2.343
_refine_diff_density_min -1.262
_refine_diff_density_rms 0.113
_refine_ls_extinction_method none
_refine_ls_goodness_of_fit_ref 0.967
_refine_ls_hydrogen_treatment mixed
_refine_ls_matrix_type fullcycle
_refine_ls_number_parameters 2476
_refine_ls_number_reflns 33999
_refine_ls_number_restraints 88
_refine_ls_restrained_S_all 27.039
_refine_ls_R_factor_all 0.1408
_refine_ls_R_factor_gt 0.0781
_refine_ls_shift/su_max 2.376
_refine_ls_shift/su_mean 0.046
_refine_ls_structure_factor_coef Fsqd
_refine_ls_weighting_details 'calc w=1/[\s^2^(Fo^2^)+(0.1460P)^2^+0.0000P] where P=(Fo^2^+2Fc^2^)/3'
_refine_ls_weighting_scheme calc
_refine_ls_wR_factor_gt 0.2055
_refine_ls_wR_factor_ref 0.2378
_reflns_number_gt 19446
_reflns_number_total 33999
_reflns_threshold_expression >2sigma(I)
_cod_data_source_file c7cc06797f2.cif
_cod_data_source_block 123
_cod_depositor_comments
;
The following automatic conversions were performed:

'_symmetry_cell_setting' value 'Triclinic' changed to 'triclinic'
according to
/home/data/users/saulius/crontab/automatic-downloads/rss-feeds/RSC/lib/dictionaries/cif_core.dic
dictionary named 'cif_core.dic' version 2.4.2 from 2011-04-26.

Automatic conversion script
Id: cif_fix_values 4973 2017-02-22 13:04:09Z antanas 
;
_cod_original_cell_volume 11462.6(4)
_cod_original_sg_symbol_H-M P-1
_cod_database_code 7120853

loop_
_symmetry_equiv_pos_as_xyz
'x, y, z'
'-x, -y, -z'

loop_
_atom_site_label
_atom_site_type_symbol
_atom_site_fract_x
_atom_site_fract_y
_atom_site_fract_z
_atom_site_U_iso_or_equiv
_atom_site_adp_type
_atom_site_occupancy
_atom_site_symmetry_multiplicity
_atom_site_calc_flag
_atom_site_refinement_flags
Eu1 Eu 1.00228(3) 0.768152(19) 0.95023(2) 0.034 Uani 1 1 d .
Eu2 Eu 0.85434(3) 0.654532(19) 0.943759(19) 0.030 Uani 1 1 d .
N1 N 0.8857(4) 0.7636(3) 0.9843(3) 0.032 Uani 1 1 d .
N2 N 0.9993(4) 0.9069(3) 1.0212(3) 0.042 Uani 1 1 d .
N3 N 1.0838(4) 0.8480(3) 1.0316(3) 0.047 Uani 1 1 d .
N4 N 1.1900(4) 0.8145(3) 1.0753(3) 0.050 Uani 1 1 d .
N5 N 1.1397(4) 0.7724(3) 0.9747(3) 0.045 Uani 1 1 d .
N6 N 1.1319(4) 0.7209(3) 0.8837(3) 0.045 Uani 1 1 d .
N7 N 1.0335(4) 0.7694(3) 0.8734(3) 0.045 Uani 1 1 d .
N8 N 0.9373(4) 0.8117(3) 0.8309(3) 0.041 Uani 1 1 d .
N9 N 0.9778(4) 0.8470(3) 0.9307(3) 0.041 Uani 1 1 d .
N10 N 0.9642(4) 0.7804(3) 1.0813(3) 0.038 Uani 1 1 d .
N11 N 1.0004(4) 0.7145(3) 1.0172(3) 0.036 Uani 1 1 d .
N12 N 1.0670(4) 0.6498(3) 0.9879(3) 0.035 Uani 1 1 d .
N13 N 0.9703(4) 0.6600(3) 0.9092(3) 0.032 Uani 1 1 d .
N14 N 0.8902(4) 0.6421(2) 0.8127(3) 0.029 Uani 1 1 d .
N15 N 0.8549(4) 0.7080(3) 0.8754(3) 0.031 Uani 1 1 d .
N16 N 0.7880(4) 0.7732(3) 0.9058(3) 0.036 Uani 1 1 d .
N17 N 0.8809(4) 0.5759(3) 0.9637(3) 0.033 Uani 1 1 d .
N18 N 0.9177(4) 0.6108(3) 1.0629(3) 0.033 Uani 1 1 d .
N19 N 0.8219(4) 0.6518(3) 1.0196(3) 0.037 Uani 1 1 d .
N20 N 0.7221(4) 0.6998(3) 1.0083(3) 0.038 Uani 1 1 d .
N21 N 0.7174(4) 0.6495(3) 0.9185(3) 0.034 Uani 1 1 d .
N22 N 0.6673(4) 0.6066(3) 0.8181(3) 0.036 Uani 1 1 d .
N23 N 0.7758(4) 0.5740(3) 0.8618(3) 0.038 Uani 1 1 d .
N24 N 0.8613(4) 0.5157(3) 0.8727(3) 0.033 Uani 1 1 d .
S1 S 0.73617(15) 0.40311(11) 0.63259(9) 0.053 Uani 1 1 d .
S2 S 0.61033(16) 0.46239(11) 0.59990(10) 0.057 Uani 1 1 d .
S3 S 0.44063(16) 0.73196(12) 0.79207(11) 0.060 Uani 1 1 d .
S4 S 0.46491(13) 0.78114(10) 0.91046(10) 0.047 Uani 1 1 d .
S5 S 0.80506(17) 0.78899(11) 1.24260(11) 0.059 Uani 1 1 d D
S6 S 0.91862(17) 0.72499(11) 1.27908(10) 0.057 Uani 1 1 d .
S7 S 1.17630(19) 0.75759(17) 1.27205(12) 0.085 Uani 1 1 d D
S8 S 1.2429(2) 0.67567(18) 1.21650(14) 0.092 Uani 1 1 d .
S9 S 0.8127(2) 0.93376(11) 1.16158(11) 0.066 Uani 1 1 d D
S10 S 0.69806(16) 0.93017(10) 1.04900(11) 0.054 Uani 1 1 d .
S11 S 0.61611(14) 0.75524(11) 0.68278(10) 0.053 Uani 1 1 d .
S12 S 0.66628(15) 0.66156(11) 0.62085(9) 0.053 Uani 1 1 d .
S13 S 1.02453(15) 0.47574(10) 0.73273(10) 0.053 Uani 1 1 d .
S14 S 1.13611(13) 0.47910(9) 0.84347(11) 0.050 Uani 1 1 d .
S15 S 1.40872(18) 0.68577(13) 1.10001(14) 0.079 Uani 1 1 d .
S16 S 1.38272(18) 0.63505(15) 0.97715(15) 0.078 Uani 1 1 d D
S17 S 1.2321(2) 0.9559(2) 1.29446(14) 0.117 Uani 1 1 d D
S18 S 1.1158(2) 1.0181(2) 1.25884(14) 0.111 Uani 1 1 d .
S19 S 0.77165(14) 1.01065(9) 0.92811(11) 0.050 Uani 1 1 d .
S20 S 0.72054(17) 0.94013(12) 0.80401(11) 0.063 Uani 1 1 d .
S21 S 0.92245(18) 0.69584(12) 0.61314(11) 0.063 Uani 1 1 d .
S22 S 1.04216(19) 0.63205(12) 0.64741(13) 0.066 Uani 1 1 d .
C1 C 0.7947(6) 0.3669(4) 0.6672(4) 0.053 Uani 1 1 d .
H1A H 0.8521 0.3886 0.6843 0.064 Uiso 1 1 calc R
H1B H 0.7779 0.3611 0.6958 0.064 Uiso 1 1 calc R
C2 C 0.7789(6) 0.3106(4) 0.6230(4) 0.055 Uani 1 1 d .
H2A H 0.7870 0.3170 0.5917 0.066 Uiso 1 1 calc R
H2B H 0.8182 0.2938 0.6383 0.066 Uiso 1 1 calc R
C3 C 0.6952(7) 0.2706(5) 0.6028(5) 0.073 Uani 1 1 d .
H3A H 0.6563 0.2892 0.5918 0.088 Uiso 1 1 calc R
H3B H 0.6896 0.2611 0.6333 0.088 Uiso 1 1 calc R
C4 C 0.6742(10) 0.2177(6) 0.5552(7) 0.116 Uani 1 1 d .
H4A H 0.7122 0.1982 0.5653 0.140 Uiso 1 1 calc R
H4B H 0.6773 0.2261 0.5236 0.140 Uiso 1 1 calc R
C5 C 0.5725(19) 0.1745(8) 0.5374(11) 0.274 Uani 1 1 d D
H5A H 0.5549 0.1956 0.5638 0.329 Uiso 1 1 calc R
H5B H 0.5402 0.1746 0.5018 0.329 Uiso 1 1 calc R
C6 C 0.5405(19) 0.1111(12) 0.5324(14) 1.130 Uani 1 1 d D
H6A H 0.4850 0.1016 0.5282 1.695 Uiso 1 1 calc R
H6B H 0.5733 0.1072 0.5653 1.695 Uiso 1 1 calc R
H6C H 0.5442 0.0865 0.5007 1.695 Uiso 1 1 calc R
C7 C 0.5118(7) 0.4195(6) 0.5972(6) 0.095 Uani 1 1 d .
H7A H 0.4952 0.4440 0.6218 0.114 Uiso 1 1 calc R
H7B H 0.4707 0.4073 0.5599 0.114 Uiso 1 1 calc R
C8 C 0.5114(8) 0.3736(6) 0.6108(6) 0.096 Uani 1 1 d .
H8A H 0.5530 0.3848 0.6477 0.115 Uiso 1 1 calc R
H8B H 0.5245 0.3474 0.5850 0.115 Uiso 1 1 calc R
C9 C 0.4284(9) 0.3447(7) 0.6090(8) 0.121 Uani 1 1 d .
H9A H 0.3878 0.3309 0.5713 0.145 Uiso 1 1 calc R
H9B H 0.4133 0.3720 0.6322 0.145 Uiso 1 1 calc R
C10 C 0.4284(12) 0.2957(9) 0.6291(10) 0.180 Uani 1 1 d .
H10A H 0.4403 0.2670 0.6050 0.216 Uiso 1 1 calc R
H10B H 0.4695 0.3087 0.6665 0.216 Uiso 1 1 calc R
C11 C 0.3488(16) 0.2732(17) 0.6279(17) 0.415 Uani 1 1 d D
H11A H 0.3141 0.2437 0.5920 0.498 Uiso 1 1 calc R
H11B H 0.3244 0.3024 0.6330 0.498 Uiso 1 1 calc R
C12 C 0.355(2) 0.2493(15) 0.6747(12) 0.304 Uani 1 1 d D
H12A H 0.3367 0.2092 0.6587 0.457 Uiso 1 1 calc R
H12B H 0.3209 0.2610 0.6928 0.457 Uiso 1 1 calc R
H12C H 0.4100 0.2631 0.7013 0.457 Uiso 1 1 calc R
C13 C 0.4463(6) 0.6980(5) 0.7275(4) 0.061 Uani 1 1 d .
H13A H 0.5021 0.7098 0.7313 0.074 Uiso 1 1 calc R
H13B H 0.4281 0.6578 0.7174 0.074 Uiso 1 1 calc R
C14 C 0.3929(8) 0.7132(5) 0.6827(5) 0.076 Uani 1 1 d .
H14A H 0.4148 0.7529 0.6914 0.091 Uiso 1 1 calc R
H14B H 0.3387 0.7053 0.6822 0.091 Uiso 1 1 calc R
C15 C 0.3876(7) 0.6809(5) 0.6256(5) 0.076 Uani 1 1 d .
H15A H 0.4422 0.6843 0.6278 0.091 Uiso 1 1 calc R
H15B H 0.3588 0.6416 0.6149 0.091 Uiso 1 1 calc R
C16 C 0.3453(9) 0.7006(7) 0.5813(5) 0.097 Uani 1 1 d .
H16A H 0.3722 0.7403 0.5928 0.116 Uiso 1 1 calc R
H16B H 0.2896 0.6949 0.5773 0.116 Uiso 1 1 calc R
C17 C 0.3455(9) 0.6696(7) 0.5248(5) 0.103 Uani 1 1 d .
H17A H 0.3264 0.6297 0.5161 0.124 Uiso 1 1 calc R
H17B H 0.3078 0.6775 0.4964 0.124 Uiso 1 1 calc R
C18 C 0.4268(9) 0.6854(8) 0.5234(6) 0.116 Uani 1 1 d .
H18A H 0.4454 0.7246 0.5306 0.174 Uiso 1 1 calc R
H18B H 0.4234 0.6644 0.4874 0.174 Uiso 1 1 calc R
H18C H 0.4644 0.6773 0.5511 0.174 Uiso 1 1 calc R
C19 C 0.4910(5) 0.7979(4) 0.9825(4) 0.046 Uani 1 1 d .
H19A H 0.4822 0.7640 0.9901 0.056 Uiso 1 1 calc R
H19B H 0.5479 0.8204 1.0033 0.056 Uiso 1 1 calc R
C20 C 0.4375(5) 0.8306(4) 1.0001(4) 0.051 Uani 1 1 d .
H20A H 0.4419 0.8621 0.9884 0.061 Uiso 1 1 calc R
H20B H 0.3812 0.8065 0.9816 0.061 Uiso 1 1 calc R
C21 C 0.4620(5) 0.8518(4) 1.0622(4) 0.052 Uani 1 1 d .
H21A H 0.5187 0.8752 1.0804 0.062 Uiso 1 1 calc R
H21B H 0.4571 0.8201 1.0735 0.062 Uiso 1 1 calc R
C22 C 0.4110(6) 0.8856(4) 1.0820(5) 0.055 Uani 1 1 d .
H22A H 0.4172 0.9179 1.0716 0.066 Uiso 1 1 calc R
H22B H 0.3541 0.8626 1.0631 0.066 Uiso 1 1 calc R
C23 C 0.4342(7) 0.9047(5) 1.1427(5) 0.072 Uani 1 1 d .
H23A H 0.4915 0.9268 1.1617 0.086 Uiso 1 1 calc R
H23B H 0.4263 0.8724 1.1529 0.086 Uiso 1 1 calc R
C24 C 0.3858(7) 0.9392(5) 1.1616(6) 0.087 Uani 1 1 d .
H24A H 0.3951 0.9721 1.1529 0.131 Uiso 1 1 calc R
H24B H 0.4024 0.9499 1.2009 0.131 Uiso 1 1 calc R
H24C H 0.3290 0.9176 1.1430 0.131 Uiso 1 1 calc R
C25 C 0.8856(8) 0.8427(6) 1.2650(9) 0.242 Uani 1 1 d D
H25M H 0.9313 0.8288 1.2706 0.290 Uiso 1 1 calc R
H25N H 0.8808 0.8557 1.2348 0.290 Uiso 1 1 calc R
C26 C 0.9114(16) 0.8963(7) 1.3190(9) 0.283 Uani 1 1 d D
H26A H 0.9353 0.8862 1.3503 0.339 Uiso 1 1 calc R
H26B H 0.8613 0.9017 1.3200 0.339 Uiso 1 1 calc R
C27 C 0.9715(12) 0.9567(7) 1.3318(8) 0.142 Uani 1 1 d D
H27A H 1.0138 0.9492 1.3199 0.170 Uiso 1 1 calc R
H27B H 0.9404 0.9706 1.3060 0.170 Uiso 1 1 calc R
C28 C 1.0181(19) 1.0092(12) 1.3897(10) 0.385 Uani 1 1 d D
H28A H 1.0645 1.0053 1.4157 0.462 Uiso 1 1 calc R
H28B H 1.0323 1.0449 1.3858 0.462 Uiso 1 1 calc R
C29 C 0.9709(6) 0.6749(4) 1.2840(4) 0.051 Uani 1 1 d .
H29A H 0.9375 0.6386 1.2550 0.061 Uiso 1 1 calc R
H29B H 1.0216 0.6867 1.2799 0.061 Uiso 1 1 calc R
C30 C 0.9876(7) 0.6719(4) 1.3412(4) 0.061 Uani 1 1 d .
H30A H 1.0273 0.6531 1.3490 0.073 Uiso 1 1 calc R
H30B H 1.0111 0.7096 1.3690 0.073 Uiso 1 1 calc R
C31 C 0.9125(7) 0.6416(5) 1.3464(5) 0.069 Uani 1 1 d .
H31A H 0.8931 0.6025 1.3222 0.083 Uiso 1 1 calc R
H31B H 0.8701 0.6572 1.3340 0.083 Uiso 1 1 calc R
C32 C 0.9273(9) 0.6453(5) 1.4052(5) 0.089 Uani 1 1 d .
H32A H 0.9449 0.6841 1.4297 0.106 Uiso 1 1 calc R
H32B H 0.9699 0.6299 1.4183 0.106 Uiso 1 1 calc R
C33 C 0.8429(18) 0.6100(7) 1.4060(8) 0.210 Uani 1 1 d .
H33A H 0.8003 0.6256 1.3940 0.252 Uiso 1 1 calc R
H33B H 0.8246 0.5711 1.3816 0.252 Uiso 1 1 calc R
C34 C 0.8627(19) 0.6149(10) 1.4637(11) 0.229 Uani 1 1 d .
H34A H 0.9156 0.6118 1.4790 0.343 Uiso 1 1 calc R
H34B H 0.8230 0.5857 1.4647 0.343 Uiso 1 1 calc R
H34C H 0.8626 0.6506 1.4850 0.343 Uiso 1 1 calc R
C35 C 1.1300(8) 0.8034(5) 1.2870(4) 0.090 Uani 1 1 d D
H35M H 1.1445 0.8330 1.2741 0.108 Uiso 1 1 calc R
H35N H 1.0715 0.7851 1.2685 0.108 Uiso 1 1 calc R
C36 C 1.1562(10) 0.8291(6) 1.3523(4) 0.115 Uani 1 1 d D
H36A H 1.1429 0.7989 1.3649 0.138 Uiso 1 1 calc R
H36B H 1.2147 0.8473 1.3703 0.138 Uiso 1 1 calc R
C37 C 1.1142(15) 0.8727(8) 1.3709(6) 0.231 Uani 1 1 d D
H37A H 1.0559 0.8537 1.3522 0.277 Uiso 1 1 calc R
H37B H 1.1268 0.9017 1.3568 0.277 Uiso 1 1 calc R
C38 C 1.1349(15) 0.9028(13) 1.4350(7) 0.333 Uani 1 1 d D
H38A H 1.1198 0.8756 1.4506 0.399 Uiso 1 1 calc R
H38B H 1.1060 0.9293 1.4403 0.399 Uiso 1 1 calc R
C39 C 1.2312(13) 0.9345(15) 1.4640(8) 0.415 Uani 1 1 d D
H39A H 1.2476 0.9583 1.4456 0.498 Uiso 1 1 calc R
H39B H 1.2605 0.9079 1.4635 0.498 Uiso 1 1 calc R
C41 C 1.2767(6) 0.6309(5) 1.1721(5) 0.068 Uani 1 1 d .
H41A H 1.2338 0.5953 1.1486 0.082 Uiso 1 1 calc R
H41B H 1.2928 0.6484 1.1488 0.082 Uiso 1 1 calc R
C42 C 1.3499(6) 0.6225(5) 1.2119(5) 0.064 Uani 1 1 d .
H42A H 1.3947 0.6576 1.2311 0.077 Uiso 1 1 calc R
H42B H 1.3352 0.6122 1.2395 0.077 Uiso 1 1 calc R
C43 C 1.3781(6) 0.5773(4) 1.1818(5) 0.061 Uani 1 1 d .
H43A H 1.3326 0.5428 1.1604 0.073 Uiso 1 1 calc R
H43B H 1.3973 0.5889 1.1563 0.073 Uiso 1 1 calc R
C44 C 1.4456(6) 0.5676(5) 1.2230(5) 0.065 Uani 1 1 d .
H44A H 1.4912 0.6022 1.2433 0.078 Uiso 1 1 calc R
H44B H 1.4266 0.5584 1.2496 0.078 Uiso 1 1 calc R
C45 C 1.4747(7) 0.5227(5) 1.1984(5) 0.071 Uani 1 1 d .
H45A H 1.5030 0.5347 1.1772 0.085 Uiso 1 1 calc R
H45B H 1.4282 0.4897 1.1730 0.085 Uiso 1 1 calc R
C46 C 1.5335(8) 0.5067(7) 1.2431(7) 0.102 Uani 1 1 d .
H46A H 1.5791 0.5394 1.2689 0.154 Uiso 1 1 calc R
H46B H 1.5522 0.4788 1.2250 0.154 Uiso 1 1 calc R
H46C H 1.5048 0.4923 1.2625 0.154 Uiso 1 1 calc R
C47 C 0.7346(8) 0.8916(5) 1.1625(6) 0.157 Uani 1 1 d D
H47A H 0.6863 0.8849 1.1304 0.188 Uiso 1 1 calc R
H47B H 0.7430 0.8560 1.1595 0.188 Uiso 1 1 calc R
C48 C 0.7197(10) 0.9157(6) 1.2174(6) 0.120 Uani 1 1 d D
H48A H 0.7690 0.9228 1.2489 0.143 Uiso 1 1 calc R
H48B H 0.7126 0.9515 1.2199 0.143 Uiso 1 1 calc R
C49 C 0.6462(8) 0.8794(6) 1.2241(6) 0.109 Uani 1 1 d D
H49A H 0.6558 0.8463 1.2296 0.131 Uiso 1 1 calc R
H49B H 0.5959 0.8682 1.1919 0.131 Uiso 1 1 calc R
C50 C 0.6436(15) 0.9212(8) 1.2784(9) 0.236 Uani 1 1 d D
H50A H 0.6921 0.9541 1.2983 0.283 Uiso 1 1 calc R
H50B H 0.5958 0.9326 1.2694 0.283 Uiso 1 1 calc R
C51 C 0.6401(18) 0.8812(16) 1.3116(13) 0.935 Uani 1 1 d DU
H51A H 0.6690 0.9025 1.3512 1.122 Uiso 1 1 calc R
H51B H 0.6645 0.8532 1.3009 1.122 Uiso 1 1 calc R
C52 C 0.6431(5) 0.9171(4) 0.9776(4) 0.049 Uani 1 1 d .
H52A H 0.6804 0.9311 0.9625 0.059 Uiso 1 1 calc R
H52B H 0.6174 0.8771 0.9569 0.059 Uiso 1 1 calc R
C53 C 0.5789(6) 0.9452(4) 0.9710(4) 0.053 Uani 1 1 d .
H53A H 0.5414 0.9305 0.9857 0.063 Uiso 1 1 calc R
H53B H 0.6049 0.9849 0.9929 0.063 Uiso 1 1 calc R
C54 C 0.5324(6) 0.9371(4) 0.9127(5) 0.055 Uani 1 1 d .
H54A H 0.5088 0.8973 0.8905 0.066 Uiso 1 1 calc R
H54B H 0.5696 0.9535 0.8987 0.066 Uiso 1 1 calc R
C55 C 0.4640(6) 0.9631(4) 0.9053(5) 0.067 Uani 1 1 d .
H55A H 0.4263 0.9465 0.9189 0.080 Uiso 1 1 calc R
H55B H 0.4873 1.0028 0.9275 0.080 Uiso 1 1 calc R
C56 C 0.4178(7) 0.9544(5) 0.8451(5) 0.071 Uani 1 1 d .
H56A H 0.3909 0.9147 0.8233 0.085 Uiso 1 1 calc R
H56B H 0.4558 0.9685 0.8306 0.085 Uiso 1 1 calc R
C57 C 0.3545(8) 0.9841(6) 0.8394(7) 0.098 Uani 1 1 d .
H57A H 0.3153 0.9690 0.8521 0.147 Uiso 1 1 calc R
H57B H 0.3275 0.9788 0.8011 0.147 Uiso 1 1 calc R
H57C H 0.3809 1.0234 0.8612 0.147 Uiso 1 1 calc R
C58 C 0.6918(6) 0.8055(4) 0.6728(5) 0.063 Uani 1 1 d .
H58A H 0.7113 0.8417 0.7026 0.076 Uiso 1 1 calc R
H58B H 0.7378 0.7927 0.6741 0.076 Uiso 1 1 calc R
C59 C 0.6550(8) 0.8112(5) 0.6182(5) 0.077 Uani 1 1 d .
H59A H 0.6084 0.8234 0.6165 0.092 Uiso 1 1 calc R
H59B H 0.6364 0.7752 0.5883 0.092 Uiso 1 1 calc R
C60 C 0.7171(10) 0.8535(6) 0.6105(6) 0.098 Uani 1 1 d .
H60A H 0.7668 0.8443 0.6177 0.117 Uiso 1 1 calc R
H60B H 0.7299 0.8905 0.6374 0.117 Uiso 1 1 calc R
C61 C 0.6855(13) 0.8545(8) 0.5511(8) 0.148 Uani 1 1 d .
H61A H 0.6710 0.8175 0.5236 0.177 Uiso 1 1 calc R
H61B H 0.6376 0.8660 0.5441 0.177 Uiso 1 1 calc R
C62 C 0.751(2) 0.8949(11) 0.5473(12) 0.256 Uani 1 1 d .
H62A H 0.7998 0.8840 0.5545 0.308 Uiso 1 1 calc R
H62B H 0.7653 0.9323 0.5738 0.308 Uiso 1 1 calc R
C63 C 0.716(4) 0.8929(13) 0.4860(13) 0.541 Uani 1 1 d .
H63A H 0.7561 0.8908 0.4708 0.811 Uiso 1 1 calc R
H63B H 0.7023 0.9260 0.4862 0.811 Uiso 1 1 calc R
H63C H 0.6683 0.8606 0.4637 0.811 Uiso 1 1 calc R
C64 C 0.7082(6) 0.6071(4) 0.5995(4) 0.054 Uani 1 1 d .
H64A H 0.7661 0.6231 0.6102 0.064 Uiso 1 1 calc R
H64B H 0.6998 0.5805 0.6170 0.064 Uiso 1 1 calc R
C65 C 0.6646(7) 0.5781(5) 0.5367(4) 0.064 Uani 1 1 d .
H65A H 0.6072 0.5607 0.5267 0.077 Uiso 1 1 calc R
H65B H 0.6699 0.6057 0.5200 0.077 Uiso 1 1 calc R
C66 C 0.6983(7) 0.5344(5) 0.5141(5) 0.069 Uani 1 1 d .
H66A H 0.6940 0.5071 0.5313 0.083 Uiso 1 1 calc R
H66B H 0.7553 0.5518 0.5231 0.083 Uiso 1 1 calc R
C67 C 0.6515(7) 0.5050(5) 0.4506(4) 0.063 Uani 1 1 d .
H67A H 0.6482 0.5334 0.4348 0.076 Uiso 1 1 calc R
H67B H 0.6829 0.4844 0.4363 0.076 Uiso 1 1 calc R
C68 C 0.5666(8) 0.4652(5) 0.4306(5) 0.077 Uani 1 1 d .
H68A H 0.5341 0.4859 0.4432 0.093 Uiso 1 1 calc R
H68B H 0.5692 0.4373 0.4471 0.093 Uiso 1 1 calc R
C69 C 0.5244(8) 0.4354(6) 0.3672(5) 0.085 Uani 1 1 d .
H69A H 0.5278 0.4625 0.3503 0.128 Uiso 1 1 calc R
H69B H 0.4683 0.4153 0.3568 0.128 Uiso 1 1 calc R
H69C H 0.5506 0.4097 0.3550 0.128 Uiso 1 1 calc R
C70 C 0.9615(7) 0.4929(4) 0.6777(4) 0.060 Uani 1 1 d .
H70A H 0.9086 0.4890 0.6790 0.072 Uiso 1 1 calc R
H70B H 0.9866 0.5314 0.6833 0.072 Uiso 1 1 calc R
C71 C 0.9513(7) 0.4539(5) 0.6209(5) 0.066 Uani 1 1 d .
H71A H 1.0044 0.4566 0.6203 0.079 Uiso 1 1 calc R
H71B H 0.9243 0.4155 0.6148 0.079 Uiso 1 1 calc R
C72 C 0.9018(7) 0.4692(5) 0.5747(4) 0.067 Uani 1 1 d .
H72A H 0.8522 0.4719 0.5788 0.080 Uiso 1 1 calc R
H72B H 0.9326 0.5055 0.5779 0.080 Uiso 1 1 calc R
C73 C 0.8807(8) 0.4271(6) 0.5187(5) 0.081 Uani 1 1 d .
H73A H 0.8484 0.3912 0.5156 0.098 Uiso 1 1 calc R
H73B H 0.9305 0.4231 0.5158 0.098 Uiso 1 1 calc R
C74 C 0.8346(10) 0.4406(6) 0.4706(6) 0.100 Uani 1 1 d .
H74A H 0.8085 0.4066 0.4375 0.120 Uiso 1 1 calc R
H74B H 0.7922 0.4535 0.4779 0.120 Uiso 1 1 calc R
C75 C 0.8838(14) 0.4815(10) 0.4602(10) 0.192 Uani 1 1 d .
H75A H 0.9065 0.5162 0.4916 0.288 Uiso 1 1 calc R
H75B H 0.8515 0.4867 0.4280 0.288 Uiso 1 1 calc R
H75C H 0.9270 0.4696 0.4540 0.288 Uiso 1 1 calc R
C76 C 1.1971(5) 0.4983(4) 0.9171(4) 0.053 Uani 1 1 d .
H76A H 1.2240 0.5385 0.9346 0.064 Uiso 1 1 calc R
H76B H 1.1623 0.4876 0.9351 0.064 Uiso 1 1 calc R
C77 C 1.2601(5) 0.4687(4) 0.9233(4) 0.050 Uani 1 1 d .
H77A H 1.2333 0.4288 0.9030 0.060 Uiso 1 1 calc R
H77B H 1.2974 0.4817 0.9077 0.060 Uiso 1 1 calc R
C78 C 1.3072(6) 0.4805(4) 0.9841(5) 0.060 Uani 1 1 d .
H78A H 1.2696 0.4672 0.9993 0.072 Uiso 1 1 calc R
H78B H 1.3327 0.5206 1.0041 0.072 Uiso 1 1 calc R
C79 C 1.3733(6) 0.4522(5) 0.9930(5) 0.067 Uani 1 1 d .
H79A H 1.3483 0.4122 0.9720 0.081 Uiso 1 1 calc R
H79B H 1.4124 0.4665 0.9794 0.081 Uiso 1 1 calc R
C80 C 1.4157(7) 0.4626(5) 1.0525(5) 0.071 Uani 1 1 d .
H80A H 1.3766 0.4476 1.0659 0.085 Uiso 1 1 calc R
H80B H 1.4396 0.5026 1.0735 0.085 Uiso 1 1 calc R
C81 C 1.4835(7) 0.4356(5) 1.0626(6) 0.085 Uani 1 1 d .
H81A H 1.4593 0.3956 1.0457 0.127 Uiso 1 1 calc R
H81B H 1.5133 0.4465 1.1017 0.127 Uiso 1 1 calc R
H81C H 1.5197 0.4478 1.0465 0.127 Uiso 1 1 calc R
C82 C 1.5091(8) 0.7206(7) 1.1043(11) 0.216 Uani 1 1 d .
H82A H 1.5034 0.7341 1.0744 0.260 Uiso 1 1 calc R
H82B H 1.5393 0.7523 1.1393 0.260 Uiso 1 1 calc R
C83 C 1.5599(10) 0.6725(8) 1.0994(8) 0.135 Uani 1 1 d .
H83A H 1.5238 0.6365 1.0709 0.162 Uiso 1 1 calc R
H83B H 1.6058 0.6852 1.0906 0.162 Uiso 1 1 calc R
C84 C 1.5862(7) 0.6689(5) 1.1519(5) 0.073 Uani 1 1 d .
H84A H 1.5388 0.6577 1.1597 0.088 Uiso 1 1 calc R
H84B H 1.6199 0.7060 1.1792 0.088 Uiso 1 1 calc R
C85 C 1.6333(8) 0.6294(8) 1.1599(9) 0.182 Uani 1 1 d D
H85A H 1.6769 0.6384 1.1480 0.219 Uiso 1 1 calc R
H85B H 1.5972 0.5921 1.1343 0.219 Uiso 1 1 calc R
C86 C 1.6716(8) 0.6260(8) 1.2175(9) 0.213 Uani 1 1 d D
H86A H 1.7109 0.6620 1.2438 0.256 Uiso 1 1 calc R
H86B H 1.6296 0.6165 1.2307 0.256 Uiso 1 1 calc R
C87 C 1.7111(8) 0.5841(5) 1.2135(6) 0.088 Uani 1 1 d .
H87A H 1.6735 0.5494 1.1846 0.131 Uiso 1 1 calc R
H87B H 1.7288 0.5790 1.2482 0.131 Uiso 1 1 calc R
H87C H 1.7572 0.5960 1.2053 0.131 Uiso 1 1 calc R
C88 C 1.3363(8) 0.6025(5) 0.9105(4) 0.366 Uani 1 1 d DU
H88A H 1.3402 0.5652 0.9009 0.439 Uiso 1 1 calc R
H88B H 1.2792 0.5987 0.8996 0.439 Uiso 1 1 calc R
C89 C 1.3702(8) 0.6319(6) 0.8769(7) 0.227 Uani 1 1 d D
H89A H 1.4286 0.6396 0.8907 0.272 Uiso 1 1 calc R
H89B H 1.3607 0.6674 0.8831 0.272 Uiso 1 1 calc R
C90 C 1.3306(9) 0.5960(6) 0.8114(7) 0.144 Uani 1 1 d D
H90A H 1.3644 0.6151 0.7968 0.173 Uiso 1 1 calc R
H90B H 1.3408 0.5609 0.8078 0.173 Uiso 1 1 calc R
C91 C 1.2420(8) 0.5796(11) 0.7686(6) 0.184 Uani 1 1 d D
H91A H 1.2271 0.6132 0.7743 0.221 Uiso 1 1 calc R
H91B H 1.2072 0.5544 0.7780 0.221 Uiso 1 1 calc R
C92 C 1.2203(11) 0.5514(8) 0.7048(6) 0.132 Uani 1 1 d D
H92A H 1.1898 0.5121 0.6928 0.159 Uiso 1 1 calc R
H92B H 1.1842 0.5679 0.6855 0.159 Uiso 1 1 calc R
C93 C 1.3204(12) 0.951(2) 1.3024(8) 0.461 Uani 1 1 d DU
H93A H 1.3396 0.9824 1.2930 0.553 Uiso 1 1 calc R
H93B H 1.3024 0.9189 1.2682 0.553 Uiso 1 1 calc R
C95 C 1.0356(8) 1.0414(6) 1.2215(5) 0.087 Uani 1 1 d .
H95A H 1.0521 1.0578 1.1977 0.105 Uiso 1 1 calc R
H95B H 0.9858 1.0100 1.1987 0.105 Uiso 1 1 calc R
C96 C 1.0225(11) 1.0840(9) 1.2642(6) 0.144 Uani 1 1 d .
H96A H 1.0717 1.1162 1.2847 0.172 Uiso 1 1 calc R
H96B H 1.0125 1.0682 1.2903 0.172 Uiso 1 1 calc R
C97 C 0.9527(11) 1.1031(7) 1.2399(6) 0.110 Uani 1 1 d .
H97A H 0.9706 1.1300 1.2248 0.132 Uiso 1 1 calc R
H97B H 0.9093 1.0712 1.2093 0.132 Uiso 1 1 calc R
C98 C 0.9201(12) 1.1280(10) 1.2780(9) 0.158 Uani 1 1 d .
H98A H 0.9646 1.1595 1.3082 0.190 Uiso 1 1 calc R
H98B H 0.8817 1.1433 1.2589 0.190 Uiso 1 1 calc R
C99 C 0.885(2) 1.1002(18) 1.300(2) 0.408 Uani 1 1 d .
H99A H 0.8735 1.0617 1.2773 0.489 Uiso 1 1 calc R
H99B H 0.9280 1.1074 1.3351 0.489 Uiso 1 1 calc R
C1A C 0.8236(19) 1.0985(13) 1.3116(14) 0.276 Uani 1 1 d .
H1A1 H 0.8166 1.0715 1.3283 0.414 Uiso 1 1 calc R
H1A2 H 0.7761 1.0880 1.2783 0.414 Uiso 1 1 calc R
H1A3 H 0.8315 1.1346 1.3370 0.414 Uiso 1 1 calc R
C2A C 0.8135(6) 1.0392(4) 1.0034(5) 0.058 Uani 1 1 d .
H2A1 H 0.8031 1.0094 1.0170 0.069 Uiso 1 1 calc R
H2A2 H 0.8719 1.0573 1.0182 0.069 Uiso 1 1 calc R
C3A C 0.7732(5) 1.0814(4) 1.0218(4) 0.050 Uani 1 1 d .
H3A1 H 0.7892 1.1129 1.0115 0.060 Uiso 1 1 calc R
H3A2 H 0.7147 1.0642 1.0025 0.060 Uiso 1 1 calc R
C4A C 0.7959(6) 1.1024(4) 1.0836(4) 0.047 Uani 1 1 d .
H4A1 H 0.8539 1.1223 1.1029 0.056 Uiso 1 1 calc R
H4A2 H 0.7839 1.0707 1.0944 0.056 Uiso 1 1 calc R
C5A C 0.7501(6) 1.1413(4) 1.1012(4) 0.052 Uani 1 1 d .
H5A1 H 0.7623 1.1730 1.0905 0.063 Uiso 1 1 calc R
H5A2 H 0.6921 1.1214 1.0817 0.063 Uiso 1 1 calc R
C6A C 0.7718(6) 1.1623(4) 1.1626(4) 0.054 Uani 1 1 d .
H6A1 H 0.8299 1.1814 1.1822 0.065 Uiso 1 1 calc R
H6A2 H 0.7583 1.1307 1.1732 0.065 Uiso 1 1 calc R
C7A C 0.7272(7) 1.2024(5) 1.1803(5) 0.077 Uani 1 1 d .
H7A1 H 0.7417 1.2345 1.1710 0.115 Uiso 1 1 calc R
H7A2 H 0.7425 1.2143 1.2196 0.115 Uiso 1 1 calc R
H7A3 H 0.6696 1.1836 1.1613 0.115 Uiso 1 1 calc R
C8A C 0.6326(7) 0.8908(5) 0.8024(5) 0.078 Uani 1 1 d .
H8A1 H 0.6329 0.8531 0.7869 0.093 Uiso 1 1 calc R
H8A2 H 0.6371 0.8980 0.8401 0.093 Uiso 1 1 calc R
C9A C 0.5520(9) 0.8949(6) 0.7683(6) 0.116 Uani 1 1 d .
H9A1 H 0.5094 0.8708 0.7731 0.140 Uiso 1 1 calc R
H9A2 H 0.5531 0.9329 0.7846 0.140 Uiso 1 1 calc R
C10A C 0.5296(10) 0.8824(7) 0.7140(6) 0.129 Uani 1 1 d .
H10C H 0.5290 0.8447 0.6970 0.155 Uiso 1 1 calc R
H10D H 0.5700 0.9075 0.7083 0.155 Uiso 1 1 calc R
C11A C 0.4444(12) 0.8864(11) 0.6837(8) 0.200 Uani 1 1 d .
H11C H 0.4030 0.8532 0.6781 0.240 Uiso 1 1 calc R
H11D H 0.4382 0.9183 0.7080 0.240 Uiso 1 1 calc R
C12A C 0.4307(14) 0.8913(18) 0.636(2) 0.505 Uani 1 1 d U
H12D H 0.4227 0.8562 0.6084 0.606 Uiso 1 1 calc R
H12E H 0.4765 0.9198 0.6391 0.606 Uiso 1 1 calc R
C13A C 0.3480(17) 0.909(2) 0.619(2) 0.551 Uani 1 1 d U
H13C H 0.3072 0.8812 0.5850 0.827 Uiso 1 1 calc R
H13D H 0.3607 0.9445 0.6155 0.827 Uiso 1 1 calc R
H13E H 0.3279 0.9120 0.6480 0.827 Uiso 1 1 calc R
C14A C 0.8622(7) 0.7421(5) 0.6127(4) 0.062 Uani 1 1 d .
H14C H 0.8171 0.7284 0.6218 0.075 Uiso 1 1 calc R
H14D H 0.8954 0.7793 0.6401 0.075 Uiso 1 1 calc R
C15A C 0.8308(7) 0.7441(5) 0.5556(5) 0.075 Uani 1 1 d .
H15C H 0.8071 0.7061 0.5283 0.090 Uiso 1 1 calc R
H15D H 0.7879 0.7605 0.5521 0.090 Uiso 1 1 calc R
C16A C 0.8946(9) 0.7767(6) 0.5425(5) 0.087 Uani 1 1 d .
H16C H 0.9368 0.7597 0.5453 0.105 Uiso 1 1 calc R
H16D H 0.9192 0.8143 0.5705 0.105 Uiso 1 1 calc R
C17A C 0.8638(10) 0.7804(6) 0.4858(5) 0.096 Uani 1 1 d .
H17C H 0.8349 0.7428 0.4582 0.115 Uiso 1 1 calc R
H17D H 0.8251 0.8004 0.4843 0.115 Uiso 1 1 calc R
C18A C 0.9283(13) 0.8086(8) 0.4704(9) 0.155 Uani 1 1 d .
H18D H 0.9588 0.8454 0.4995 0.186 Uiso 1 1 calc R
H18E H 0.9656 0.7876 0.4710 0.186 Uiso 1 1 calc R
C19A C 0.9034(18) 0.8159(12) 0.4171(10) 0.226 Uani 1 1 d .
H19C H 0.8634 0.7819 0.3884 0.339 Uiso 1 1 calc R
H19D H 0.9499 0.8251 0.4084 0.339 Uiso 1 1 calc R
H19E H 0.8807 0.8456 0.4195 0.339 Uiso 1 1 calc R
C20A C 1.1472(7) 0.6719(5) 0.6668(5) 0.076 Uani 1 1 d .
H20C H 1.1763 0.6828 0.7064 0.091 Uiso 1 1 calc R
H20D H 1.1711 0.6474 0.6485 0.091 Uiso 1 1 calc R
C21A C 1.1609(8) 0.7230(5) 0.6533(6) 0.087 Uani 1 1 d .
H21C H 1.1332 0.7463 0.6687 0.105 Uiso 1 1 calc R
H21D H 1.2185 0.7440 0.6708 0.105 Uiso 1 1 calc R
C22A C 1.1313(9) 0.7102(6) 0.5927(6) 0.088 Uani 1 1 d .
H22C H 1.0728 0.6919 0.5757 0.106 Uiso 1 1 calc R
H22D H 1.1554 0.6843 0.5768 0.106 Uiso 1 1 calc R
C23A C 1.1521(13) 0.7635(8) 0.5787(9) 0.146 Uani 1 1 d .
H23C H 1.1184 0.7857 0.5865 0.175 Uiso 1 1 calc R
H23D H 1.2086 0.7862 0.6013 0.175 Uiso 1 1 calc R
C24A C 1.1363(15) 0.7450(10) 0.5167(9) 0.216 Uani 1 1 d D
H24D H 1.0796 0.7226 0.4943 0.259 Uiso 1 1 calc R
H24E H 1.1692 0.7220 0.5090 0.259 Uiso 1 1 calc R
C25A C 1.1578(18) 0.7970(11) 0.5009(13) 0.294 Uani 1 1 d D
H25A H 1.1447 0.7848 0.4619 0.440 Uiso 1 1 calc R
H25B H 1.2148 0.8176 0.5211 0.440 Uiso 1 1 calc R
H25G H 1.1271 0.8205 0.5102 0.440 Uiso 1 1 calc R
C26A C 0.7305(5) 0.4546(3) 0.6873(3) 0.042 Uani 1 1 d .
C27A C 0.6717(5) 0.4810(4) 0.6720(4) 0.046 Uani 1 1 d .
C28A C 0.6636(5) 0.5225(4) 0.7113(3) 0.041 Uani 1 1 d .
H28C H 0.6274 0.5412 0.7010 0.049 Uiso 1 1 calc R
C29A C 0.7109(5) 0.5356(3) 0.7665(3) 0.037 Uani 1 1 d .
C30A C 0.7673(5) 0.5096(3) 0.7838(3) 0.036 Uani 1 1 d .
C31A C 0.7780(5) 0.4694(4) 0.7436(3) 0.044 Uani 1 1 d .
H31C H 0.8166 0.4525 0.7543 0.052 Uiso 1 1 calc R
C32A C 0.7168(5) 0.5761(3) 0.8177(3) 0.037 Uani 1 1 d .
C33A C 0.6676(5) 0.6393(3) 0.8646(3) 0.037 Uani 1 1 d .
C34A C 0.6104(5) 0.6708(4) 0.8665(4) 0.040 Uani 1 1 d .
C35A C 0.5535(5) 0.6794(4) 0.8250(4) 0.046 Uani 1 1 d .
H35A H 0.5433 0.6615 0.7879 0.055 Uiso 1 1 calc R
C36A C 0.5122(5) 0.7150(4) 0.8398(4) 0.043 Uani 1 1 d .
C37A C 0.5252(5) 0.7399(3) 0.8962(4) 0.040 Uani 1 1 d .
C38A C 0.5831(5) 0.7312(4) 0.9374(4) 0.041 Uani 1 1 d .
H38C H 0.5926 0.7478 0.9745 0.050 Uiso 1 1 calc R
C39A C 0.6262(5) 0.6969(4) 0.9214(4) 0.043 Uani 1 1 d .
C40A C 0.6926(4) 0.6824(3) 0.9542(4) 0.037 Uani 1 1 d .
C41A C 0.7803(5) 0.6855(3) 1.0386(3) 0.035 Uani 1 1 d .
C42A C 0.8075(5) 0.7007(3) 1.0979(3) 0.036 Uani 1 1 d .
C43A C 0.7878(5) 0.7363(4) 1.1370(4) 0.041 Uani 1 1 d .
H43C H 0.7504 0.7540 1.1261 0.049 Uiso 1 1 calc R
C44A C 0.8260(5) 0.7437(4) 1.1916(4) 0.045 Uani 1 1 d .
C45A C 0.8806(5) 0.7150(4) 1.2088(4) 0.042 Uani 1 1 d .
C46A C 0.9000(5) 0.6804(4) 1.1689(3) 0.042 Uani 1 1 d .
H46D H 0.9362 0.6617 1.1791 0.050 Uiso 1 1 calc R
C47A C 0.8644(5) 0.6749(3) 1.1147(4) 0.037 Uani 1 1 d .
C48A C 0.8710(5) 0.6429(3) 1.0647(3) 0.036 Uani 1 1 d .
C49A C 0.9204(4) 0.5803(3) 1.0181(3) 0.034 Uani 1 1 d .
C50A C 0.9656(4) 0.5398(3) 1.0151(3) 0.030 Uani 1 1 d .
C51A C 0.9478(4) 0.5108(3) 0.9585(3) 0.029 Uani 1 1 d .
C52A C 0.8927(5) 0.5338(3) 0.9264(3) 0.032 Uani 1 1 d .
C53A C 0.9820(4) 0.4713(3) 0.9425(3) 0.031 Uani 1 1 d .
H53C H 0.9710 0.4527 0.9054 0.037 Uiso 1 1 calc R
C54A C 0.8053(5) 0.5326(3) 0.8430(4) 0.038 Uani 1 1 d .
C55A C 1.0397(4) 0.5980(3) 0.8921(4) 0.037 Uani 1 1 d .
C56A C 1.0854(5) 0.5628(4) 0.8943(4) 0.042 Uani 1 1 d .
H56C H 1.1192 0.5639 0.9283 0.050 Uiso 1 1 calc R
C57A C 1.0802(4) 0.5262(3) 0.8456(4) 0.040 Uani 1 1 d .
C58A C 1.0284(5) 0.5248(3) 0.7930(3) 0.037 Uani 1 1 d .
C59A C 0.9827(5) 0.5602(4) 0.7916(4) 0.041 Uani 1 1 d .
H59C H 0.9487 0.5597 0.7579 0.049 Uiso 1 1 calc R
C60A C 0.9886(4) 0.5959(3) 0.8406(3) 0.033 Uani 1 1 d .
C61A C 0.9458(5) 0.6347(3) 0.8528(3) 0.035 Uani 1 1 d .
C62A C 0.8493(4) 0.6770(3) 0.8243(3) 0.034 Uani 1 1 d .
C63A C 0.7894(5) 0.6857(3) 0.7802(3) 0.034 Uani 1 1 d .
C64A C 0.7637(5) 0.6652(3) 0.7243(4) 0.042 Uani 1 1 d .
H64C H 0.7829 0.6390 0.7066 0.051 Uiso 1 1 calc R
C65A C 0.7078(5) 0.6847(4) 0.6942(4) 0.045 Uani 1 1 d .
C66A C 0.6809(5) 0.7267(4) 0.7222(4) 0.043 Uani 1 1 d .
C67A C 0.7061(5) 0.7452(3) 0.7783(3) 0.038 Uani 1 1 d .
H67C H 0.6864 0.7709 0.7962 0.045 Uiso 1 1 calc R
C68A C 0.7615(5) 0.7255(3) 0.8087(3) 0.033 Uani 1 1 d .
C69A C 0.8015(4) 0.7384(3) 0.8677(3) 0.030 Uani 1 1 d .
C70A C 0.8264(4) 0.7853(3) 0.9595(3) 0.029 Uani 1 1 d .
C71A C 0.8126(5) 0.8236(3) 1.0016(3) 0.037 Uani 1 1 d .
C72A C 0.7613(5) 0.8554(3) 0.9993(3) 0.038 Uani 1 1 d .
H72C H 0.7276 0.8543 0.9652 0.046 Uiso 1 1 calc R
C73A C 0.7606(5) 0.8884(3) 1.0474(4) 0.045 Uani 1 1 d .
C74A C 0.8135(6) 0.8906(4) 1.0996(4) 0.051 Uani 1 1 d .
C75A C 0.8650(5) 0.8596(4) 1.1022(4) 0.045 Uani 1 1 d .
H75D H 0.8998 0.8613 1.1361 0.054 Uiso 1 1 calc R
C76A C 0.8638(5) 0.8252(3) 1.0522(3) 0.037 Uani 1 1 d .
C77A C 0.9084(5) 0.7883(3) 1.0400(4) 0.039 Uani 1 1 d .
C78A C 1.0053(5) 0.7453(3) 1.0686(3) 0.035 Uani 1 1 d .
C79A C 1.0636(5) 0.7354(3) 1.1114(3) 0.039 Uani 1 1 d .
C80A C 1.0870(5) 0.7553(4) 1.1681(4) 0.048 Uani 1 1 d .
H80C H 1.0658 0.7807 1.1848 0.058 Uiso 1 1 calc R
C81A C 1.1422(6) 0.7372(5) 1.1997(4) 0.060 Uani 1 1 d .
C82A C 1.1731(6) 0.6963(5) 1.1720(4) 0.059 Uani 1 1 d .
C83A C 1.1495(5) 0.6780(4) 1.1161(4) 0.044 Uani 1 1 d .
H83C H 1.1707 0.6531 1.0987 0.053 Uiso 1 1 calc R
C84A C 1.0930(5) 0.6970(3) 1.0849(4) 0.040 Uani 1 1 d .
C85A C 1.0544(4) 0.6850(3) 1.0263(3) 0.032 Uani 1 1 d .
C86A C 1.0282(5) 0.6367(3) 0.9340(3) 0.032 Uani 1 1 d .
C87A C 1.1900(5) 0.7819(4) 1.0276(4) 0.048 Uani 1 1 d .
C88A C 1.2447(5) 0.7496(4) 1.0260(4) 0.051 Uani 1 1 d .
C89A C 1.3036(6) 0.7403(4) 1.0673(5) 0.063 Uani 1 1 d .
H89C H 1.3153 0.7576 1.1048 0.076 Uiso 1 1 calc R
C90A C 1.3432(5) 0.7044(4) 1.0496(5) 0.064 Uani 1 1 d .
C91A C 1.3275(5) 0.6790(4) 0.9928(5) 0.062 Uani 1 1 d .
C92A C 1.2710(5) 0.6898(4) 0.9539(5) 0.056 Uani 1 1 d .
H92C H 1.2609 0.6740 0.9166 0.067 Uiso 1 1 calc R
C93A C 1.2297(5) 0.7236(4) 0.9701(4) 0.052 Uani 1 1 d .
C94A C 1.1625(5) 0.7385(4) 0.9385(4) 0.044 Uani 1 1 d .
C95A C 1.0723(5) 0.7357(4) 0.8529(4) 0.045 Uani 1 1 d .
C96A C 1.0440(5) 0.7189(4) 0.7938(4) 0.043 Uani 1 1 d .
C97A C 1.0601(6) 0.6845(4) 0.7537(4) 0.051 Uani 1 1 d .
H97C H 1.0966 0.6657 0.7631 0.061 Uiso 1 1 calc R
C98A C 1.0219(6) 0.6783(4) 0.7000(4) 0.053 Uani 1 1 d .
C99A C 0.9644(6) 0.7056(4) 0.6848(5) 0.055 Uani 1 1 d .
C1D C 0.9482(6) 0.7394(4) 0.7237(4) 0.050 Uani 1 1 d .
H1D H 0.9117 0.7580 0.7141 0.061 Uiso 1 1 calc R
C1B C 0.9874(5) 0.7458(3) 0.7786(4) 0.040 Uani 1 1 d .
C2B C 0.9840(5) 0.7789(3) 0.8299(4) 0.043 Uani 1 1 d .
C3B C 0.9379(5) 0.8444(4) 0.8781(4) 0.042 Uani 1 1 d .
C4B C 0.8924(5) 0.8830(3) 0.8810(4) 0.042 Uani 1 1 d .
C5B C 0.8355(5) 0.8927(4) 0.8403(4) 0.048 Uani 1 1 d .
H5B1 H 0.8219 0.8734 0.8029 0.057 Uiso 1 1 calc R
C6B C 0.7995(6) 0.9319(4) 0.8565(4) 0.048 Uani 1 1 d .
C7B C 0.8208(5) 0.9618(3) 0.9125(4) 0.044 Uani 1 1 d .
C8B C 0.8776(5) 0.9521(3) 0.9532(4) 0.043 Uani 1 1 d .
H8B1 H 0.8923 0.9719 0.9907 0.052 Uiso 1 1 calc R
C9B C 0.9117(5) 0.9120(3) 0.9364(4) 0.041 Uani 1 1 d .
C10B C 0.9670(5) 0.8891(3) 0.9674(4) 0.040 Uani 1 1 d .
C11B C 1.0544(5) 0.8900(3) 1.0521(4) 0.044 Uani 1 1 d .
C12B C 1.0902(5) 0.9122(4) 1.1108(4) 0.048 Uani 1 1 d .
C13B C 1.0791(6) 0.9530(4) 1.1500(4) 0.059 Uani 1 1 d .
H13F H 1.0423 0.9712 1.1392 0.070 Uiso 1 1 calc R
C14B C 1.1242(6) 0.9656(5) 1.2052(5) 0.074 Uani 1 1 d .
C15B C 1.1789(7) 0.9382(6) 1.2223(5) 0.078 Uani 1 1 d .
C16B C 1.1910(6) 0.8981(4) 1.1831(4) 0.058 Uani 1 1 d .
H16E H 1.2283 0.8804 1.1941 0.069 Uiso 1 1 calc R
C17B C 1.1470(5) 0.8853(4) 1.1281(4) 0.048 Uani 1 1 d .
C18B C 1.1420(5) 0.8458(4) 1.0763(4) 0.048 Uani 1 1 d .
C19B C 0.5453(19) 0.8521(13) 1.2961(15) 1.149 Uani 1 1 d DU
H19F H 0.5399 0.8284 1.3165 1.724 Uiso 1 1 calc R
H19G H 0.5179 0.8301 1.2571 1.724 Uiso 1 1 calc R
H19H H 0.5214 0.8804 1.3056 1.724 Uiso 1 1 calc R
C20B C 1.4408(13) 0.8987(5) 1.2950(14) 1.073 Uani 1 1 d D
H20E H 1.4533 0.9113 1.2678 1.287 Uiso 1 1 calc R
H20F H 1.4868 0.8904 1.3164 1.287 Uiso 1 1 calc R
C21B C 1.4177(19) 0.9454(7) 1.3353(10) 1.130 Uani 1 1 d D
H21E H 1.4589 0.9816 1.3487 1.356 Uiso 1 1 calc R
H21F H 1.4191 0.9361 1.3672 1.356 Uiso 1 1 calc R
C22B C 0.938(3) 0.9954(14) 1.4013(16) 0.476 Uani 1 1 d D
H22E H 0.9368 0.9670 1.4173 0.571 Uiso 1 1 calc R
H22F H 0.8900 0.9820 1.3672 0.571 Uiso 1 1 calc R
C23B C 1.3611(8) 0.8463(5) 1.2664(7) 0.132 Uani 1 1 d D
H23E H 1.3394 0.8347 1.2263 0.159 Uiso 1 1 calc R
H23F H 1.3198 0.8541 1.2792 0.159 Uiso 1 1 calc R
C24B C 1.2852(14) 0.5546(11) 0.6869(9) 0.240 Uani 1 1 d .
H24F H 1.3318 0.5538 0.7149 0.360 Uiso 1 1 calc R
H24G H 1.2986 0.5887 0.6808 0.360 Uiso 1 1 calc R
H24H H 1.2687 0.5233 0.6530 0.360 Uiso 1 1 calc R
C25B C 0.943(7) 1.0528(19) 1.444(5) 2.119 Uani 1 1 d DU
H25C H 0.9087 1.0450 1.4628 3.178 Uiso 1 1 calc R
H25D H 0.9248 1.0755 1.4240 3.178 Uiso 1 1 calc R
H25E H 0.9980 1.0724 1.4705 3.178 Uiso 1 1 calc R
C26B C 1.2475(13) 0.9711(10) 1.5268(8) 1.163 Uani 1 1 d DU
H26C H 1.2945 0.9679 1.5523 1.745 Uiso 1 1 calc R
H26D H 1.2011 0.9577 1.5342 1.745 Uiso 1 1 calc R
H26E H 1.2567 1.0096 1.5313 1.745 Uiso 1 1 calc R
C1C C 1.3926(17) 0.7982(8) 1.2861(10) 0.710 Uani 1 1 d D
H1C1 H 1.4365 0.8121 1.3226 0.852 Uiso 1 1 calc R
H1C2 H 1.3499 0.7653 1.2798 0.852 Uiso 1 1 calc R
C2C C 1.4200(8) 0.7950(6) 1.2362(6) 0.167 Uani 1 1 d D
H2C1 H 1.3819 0.7632 1.2037 0.251 Uiso 1 1 calc R
H2C2 H 1.4731 0.7913 1.2461 0.251 Uiso 1 1 calc R
H2C3 H 1.4216 0.8285 1.2287 0.251 Uiso 1 1 calc R

loop_
_atom_site_aniso_label
_atom_site_aniso_U_11
_atom_site_aniso_U_22
_atom_site_aniso_U_33
_atom_site_aniso_U_23
_atom_site_aniso_U_13
_atom_site_aniso_U_12
Eu1 0.027 0.036 0.042 0.026 0.007 0.010
Eu2 0.026 0.034 0.033 0.023 0.006 0.012
N1 0.034 0.042 0.028 0.022 0.011 0.016
N2 0.036 0.035 0.054 0.028 0.009 0.009
N3 0.042 0.051 0.048 0.032 0.005 0.017
N4 0.040 0.046 0.059 0.031 0.006 0.012
N5 0.031 0.045 0.066 0.037 0.014 0.011
N6 0.030 0.049 0.064 0.037 0.016 0.013
N7 0.036 0.048 0.060 0.033 0.018 0.017
N8 0.045 0.045 0.050 0.036 0.019 0.020
N9 0.038 0.043 0.051 0.029 0.017 0.017
N10 0.035 0.038 0.038 0.023 0.007 0.006
N11 0.022 0.041 0.038 0.026 0.002 0.001
N12 0.031 0.039 0.038 0.023 0.010 0.009
N13 0.029 0.046 0.040 0.031 0.020 0.020
N14 0.027 0.029 0.033 0.019 0.009 0.011
N15 0.026 0.040 0.030 0.026 0.004 0.010
N16 0.040 0.040 0.035 0.019 0.014 0.019
N17 0.032 0.042 0.032 0.023 0.011 0.016
N18 0.035 0.038 0.039 0.033 0.013 0.014
N19 0.038 0.047 0.036 0.028 0.011 0.020
N20 0.035 0.033 0.047 0.023 0.011 0.012
N21 0.029 0.037 0.036 0.022 0.007 0.013
N22 0.031 0.040 0.039 0.025 0.004 0.015
N23 0.035 0.052 0.039 0.035 0.011 0.018
N24 0.031 0.039 0.026 0.021 0.003 0.006
S1 0.063 0.065 0.031 0.021 0.009 0.031
S2 0.060 0.071 0.033 0.024 0.000 0.027
S3 0.059 0.087 0.052 0.042 0.014 0.049
S4 0.041 0.055 0.059 0.035 0.017 0.028
S5 0.071 0.065 0.047 0.022 0.020 0.037
S6 0.076 0.061 0.036 0.022 0.014 0.038
S7 0.071 0.149 0.048 0.060 0.013 0.049
S8 0.076 0.175 0.070 0.086 0.027 0.076
S9 0.093 0.060 0.050 0.019 0.031 0.032
S10 0.063 0.046 0.067 0.029 0.033 0.026
S11 0.052 0.072 0.047 0.038 0.011 0.037
S12 0.062 0.069 0.034 0.028 0.010 0.035
S13 0.059 0.057 0.050 0.025 0.015 0.034
S14 0.043 0.049 0.064 0.028 0.014 0.027
S15 0.060 0.078 0.091 0.049 0.000 0.034
S16 0.058 0.106 0.102 0.067 0.031 0.051
S17 0.078 0.196 0.048 0.050 0.002 0.023
S18 0.072 0.181 0.050 0.008 0.009 0.054
S19 0.052 0.045 0.062 0.034 0.018 0.023
S20 0.073 0.069 0.060 0.040 0.016 0.043
S21 0.077 0.075 0.057 0.036 0.031 0.040
S22 0.084 0.065 0.077 0.039 0.046 0.040
C1 0.061 0.057 0.039 0.020 0.011 0.027
C2 0.058 0.060 0.049 0.028 0.010 0.028
C3 0.078 0.056 0.066 0.019 0.012 0.017
C4 0.117 0.083 0.116 0.015 0.041 0.012
C5 0.353 0.078 0.208 -0.043 0.049 -0.046
C6 1.826 2.045 2.004 2.014 1.908 1.932
C7 0.063 0.108 0.073 0.036 -0.018 0.018
C8 0.081 0.106 0.080 0.042 0.011 0.012
C9 0.085 0.109 0.142 0.061 0.019 0.005
C10 0.114 0.151 0.217 0.093 0.018 -0.022
C11 0.145 0.511 0.536 0.427 0.003 -0.092
C12 0.271 0.373 0.248 0.035 0.174 0.071
C13 0.054 0.085 0.055 0.039 0.014 0.039
C14 0.080 0.102 0.058 0.041 0.017 0.055
C15 0.066 0.089 0.068 0.042 0.008 0.032
C16 0.092 0.135 0.070 0.062 0.016 0.047
C17 0.091 0.149 0.050 0.048 0.005 0.025
C18 0.099 0.177 0.057 0.046 0.022 0.030
C19 0.030 0.047 0.062 0.030 0.012 0.013
C20 0.031 0.055 0.081 0.043 0.021 0.022
C21 0.037 0.056 0.068 0.032 0.019 0.017
C22 0.044 0.049 0.080 0.032 0.026 0.020
C23 0.067 0.067 0.100 0.037 0.042 0.034
C24 0.073 0.067 0.120 0.018 0.048 0.030
C25 0.245 0.253 0.136 -0.031 -0.015 0.195
C26 0.278 0.203 0.338 0.168 0.023 0.092
C27 0.144 0.105 0.122 0.032 0.015 0.010
C28 0.578 0.472 0.171 0.157 0.113 0.312
C29 0.056 0.056 0.044 0.029 0.011 0.027
C30 0.079 0.058 0.049 0.028 0.017 0.034
C31 0.082 0.075 0.063 0.037 0.029 0.035
C32 0.147 0.069 0.075 0.035 0.061 0.050
C33 0.434 0.088 0.112 0.032 0.173 0.005
C34 0.379 0.145 0.238 0.083 0.190 0.115
C35 0.105 0.098 0.037 0.033 -0.012 0.032
C36 0.169 0.085 0.053 0.032 -0.001 0.032
C37 0.538 0.135 0.082 0.058 0.159 0.155
C38 0.367 0.384 0.176 0.157 0.045 0.016
C39 0.612 0.636 0.204 0.193 0.197 0.506
C41 0.042 0.099 0.087 0.072 0.017 0.032
C42 0.049 0.075 0.065 0.041 0.009 0.016
C43 0.051 0.061 0.070 0.043 0.015 0.011
C44 0.050 0.075 0.079 0.049 0.014 0.026
C45 0.054 0.089 0.088 0.060 0.029 0.025
C46 0.082 0.126 0.143 0.089 0.050 0.059
C47 0.268 0.147 0.073 0.047 0.035 0.149
C48 0.167 0.151 0.104 0.080 0.076 0.097
C49 0.088 0.140 0.103 0.030 0.043 0.063
C50 0.270 0.209 0.360 0.106 0.269 0.113
C51 1.774 0.452 1.165 0.242 1.404 0.309
C52 0.048 0.037 0.076 0.029 0.033 0.017
C53 0.054 0.038 0.076 0.027 0.032 0.018
C54 0.056 0.053 0.083 0.041 0.038 0.031
C55 0.051 0.054 0.120 0.048 0.046 0.029
C56 0.058 0.073 0.098 0.044 0.033 0.038
C57 0.074 0.103 0.141 0.062 0.038 0.063
C58 0.061 0.063 0.064 0.035 0.012 0.022
C59 0.086 0.090 0.050 0.043 0.014 0.021
C60 0.124 0.080 0.084 0.040 0.040 0.015
C61 0.208 0.118 0.157 0.090 0.096 0.043
C62 0.463 0.207 0.238 0.174 0.223 0.128
C63 1.320 0.171 0.189 0.139 0.325 0.231
C64 0.059 0.068 0.042 0.030 0.014 0.033
C65 0.074 0.082 0.042 0.032 0.015 0.041
C66 0.073 0.093 0.063 0.045 0.026 0.051
C67 0.070 0.083 0.045 0.031 0.023 0.035
C68 0.092 0.079 0.058 0.029 0.025 0.029
C69 0.084 0.091 0.076 0.037 0.018 0.037
C70 0.074 0.064 0.056 0.035 0.025 0.037
C71 0.064 0.075 0.066 0.034 0.022 0.032
C72 0.086 0.068 0.060 0.038 0.028 0.037
C73 0.089 0.108 0.072 0.053 0.033 0.054
C74 0.134 0.119 0.086 0.066 0.048 0.077
C75 0.194 0.236 0.206 0.180 0.078 0.058
C76 0.042 0.054 0.078 0.038 0.025 0.024
C77 0.036 0.049 0.086 0.042 0.031 0.023
C78 0.037 0.065 0.085 0.042 0.016 0.023
C79 0.050 0.075 0.090 0.044 0.021 0.038
C80 0.057 0.088 0.074 0.042 0.015 0.037
C81 0.068 0.096 0.108 0.060 0.025 0.050
C82 0.049 0.139 0.404 0.196 -0.034 -0.009
C83 0.090 0.170 0.158 0.116 0.020 0.047
C84 0.061 0.070 0.076 0.033 0.007 0.022
C85 0.050 0.236 0.312 0.235 0.030 0.033
C86 0.052 0.184 0.471 0.245 0.070 0.059
C87 0.074 0.091 0.089 0.037 0.010 0.043
C88 0.218 0.124 1.018 0.310 0.438 0.138
C89 0.054 0.090 0.560 0.157 0.112 0.041
C90 0.135 0.068 0.169 0.059 0.001 -0.005
C91 0.068 0.394 0.132 0.155 0.041 0.076
C92 0.122 0.177 0.096 0.058 0.040 0.042
C93 0.252 0.853 0.059 0.067 -0.070 0.113
C95 0.087 0.109 0.064 0.033 0.030 0.029
C96 0.129 0.214 0.065 0.016 0.018 0.098
C97 0.144 0.120 0.074 0.049 0.029 0.064
C98 0.119 0.223 0.174 0.107 0.049 0.106
C99 0.419 0.533 0.842 0.571 0.535 0.389
C1A 0.208 0.240 0.306 0.047 0.110 -0.002
C2A 0.040 0.046 0.099 0.047 0.023 0.019
C3A 0.041 0.042 0.082 0.035 0.032 0.019
C4A 0.047 0.041 0.055 0.026 0.018 0.013
C5A 0.044 0.045 0.076 0.032 0.024 0.019
C6A 0.046 0.062 0.058 0.028 0.018 0.023
C7A 0.079 0.089 0.081 0.039 0.035 0.050
C8A 0.061 0.089 0.071 0.026 0.012 0.032
C9A 0.096 0.088 0.107 0.005 -0.018 0.054
C10A 0.122 0.126 0.082 0.006 -0.015 0.065
C11A 0.135 0.277 0.131 0.066 -0.038 0.118
C12A 0.086 0.500 0.822 0.531 -0.114 -0.024
C13A 0.122 0.676 0.870 0.647 -0.048 0.067
C14A 0.070 0.079 0.049 0.032 0.025 0.034
C15A 0.085 0.095 0.064 0.041 0.029 0.053
C16A 0.107 0.090 0.073 0.049 0.032 0.033
C17A 0.149 0.103 0.068 0.051 0.052 0.065
C18A 0.211 0.147 0.179 0.115 0.119 0.060
C19A 0.341 0.330 0.173 0.190 0.184 0.174
C20A 0.065 0.100 0.090 0.044 0.044 0.048
C21A 0.090 0.077 0.129 0.046 0.071 0.041
C22A 0.116 0.091 0.097 0.051 0.069 0.046
C23A 0.183 0.142 0.198 0.113 0.123 0.079
C24A 0.215 0.209 0.141 0.127 -0.006 -0.046
C25A 0.232 0.424 0.247 0.157 0.148 0.031
C26A 0.050 0.039 0.034 0.019 0.009 0.015
C27A 0.043 0.052 0.034 0.018 0.005 0.013
C28A 0.035 0.053 0.032 0.025 0.004 0.013
C29A 0.031 0.035 0.041 0.021 0.005 0.007
C30A 0.031 0.042 0.020 0.016 -0.007 0.003
C31A 0.046 0.049 0.035 0.026 0.007 0.018
C32A 0.031 0.046 0.035 0.020 0.008 0.015
C33A 0.032 0.049 0.040 0.030 0.011 0.021
C34A 0.038 0.050 0.044 0.030 0.018 0.019
C35A 0.033 0.058 0.044 0.031 0.006 0.013
C36A 0.033 0.051 0.056 0.035 0.013 0.026
C37A 0.028 0.041 0.055 0.028 0.012 0.012
C38A 0.035 0.050 0.048 0.031 0.012 0.022
C39A 0.030 0.044 0.058 0.034 0.010 0.012
C40A 0.025 0.042 0.057 0.036 0.017 0.014
C41A 0.034 0.040 0.038 0.026 0.013 0.011
C42A 0.036 0.041 0.039 0.024 0.016 0.014
C43A 0.037 0.050 0.046 0.031 0.015 0.017
C44A 0.048 0.044 0.054 0.027 0.021 0.024
C45A 0.040 0.043 0.041 0.020 0.012 0.013
C46A 0.045 0.044 0.035 0.020 0.007 0.020
C47A 0.038 0.027 0.049 0.019 0.016 0.012
C48A 0.035 0.036 0.041 0.022 0.013 0.017
C49A 0.024 0.035 0.042 0.028 0.004 0.006
C50A 0.024 0.039 0.033 0.025 0.007 0.012
C51A 0.029 0.026 0.034 0.022 0.007 0.008
C52A 0.033 0.034 0.033 0.020 0.011 0.014
C53A 0.030 0.030 0.032 0.018 0.007 0.009
C54A 0.035 0.038 0.063 0.037 0.026 0.023
C55A 0.025 0.045 0.043 0.027 0.009 0.011
C56A 0.027 0.056 0.051 0.037 0.011 0.012
C57A 0.022 0.038 0.059 0.028 0.009 0.008
C58A 0.040 0.030 0.041 0.015 0.011 0.015
C59A 0.030 0.051 0.046 0.030 0.010 0.016
C60A 0.030 0.042 0.030 0.022 0.008 0.012
C61A 0.033 0.039 0.041 0.025 0.011 0.020
C62A 0.028 0.044 0.043 0.032 0.013 0.016
C63A 0.030 0.034 0.039 0.021 0.008 0.014
C64A 0.038 0.041 0.046 0.022 0.009 0.016
C65A 0.038 0.054 0.043 0.025 0.008 0.022
C66A 0.041 0.059 0.045 0.039 0.014 0.026
C67A 0.038 0.039 0.043 0.023 0.013 0.020
C68A 0.031 0.033 0.036 0.022 0.009 0.011
C69A 0.022 0.043 0.032 0.028 0.003 0.018
C70A 0.028 0.031 0.025 0.013 0.003 0.011
C71A 0.041 0.042 0.036 0.025 0.016 0.014
C72A 0.038 0.046 0.032 0.020 0.012 0.015
C73A 0.049 0.035 0.054 0.023 0.021 0.013
C74A 0.061 0.041 0.050 0.017 0.022 0.016
C75A 0.050 0.046 0.032 0.017 0.010 0.009
C76A 0.037 0.037 0.027 0.014 0.003 0.005
C77A 0.034 0.035 0.052 0.026 0.012 0.016
C78A 0.031 0.044 0.034 0.024 0.008 0.016
C79A 0.030 0.037 0.039 0.022 -0.001 0.003
C80A 0.036 0.056 0.047 0.028 0.006 0.011
C81A 0.045 0.084 0.056 0.045 0.013 0.018
C82A 0.044 0.084 0.064 0.057 0.013 0.023
C83A 0.032 0.069 0.041 0.038 0.008 0.023
C84A 0.038 0.044 0.047 0.037 0.011 0.014
C85A 0.016 0.034 0.041 0.021 0.002 0.005
C86A 0.031 0.036 0.040 0.025 0.016 0.016
C87A 0.027 0.047 0.064 0.040 -0.001 0.008
C88A 0.029 0.046 0.064 0.035 0.000 -0.001
C89A 0.040 0.064 0.082 0.047 0.002 0.020
C90A 0.032 0.057 0.092 0.051 -0.005 0.010
C91A 0.031 0.072 0.095 0.060 0.016 0.018
C92A 0.028 0.054 0.095 0.045 0.019 0.018
C93A 0.027 0.047 0.083 0.049 0.006 0.006
C94A 0.027 0.043 0.079 0.045 0.019 0.013
C95A 0.039 0.045 0.073 0.041 0.033 0.017
C96A 0.045 0.053 0.053 0.037 0.030 0.020
C97A 0.048 0.057 0.078 0.051 0.036 0.024
C98A 0.062 0.052 0.065 0.034 0.034 0.028
C99A 0.048 0.057 0.069 0.035 0.026 0.019
C1D 0.049 0.056 0.068 0.040 0.029 0.026
C1B 0.040 0.044 0.052 0.033 0.022 0.016
C2B 0.031 0.037 0.060 0.023 0.012 0.011
C3B 0.038 0.044 0.041 0.024 0.008 0.009
C4B 0.038 0.032 0.055 0.026 0.010 0.009
C5B 0.055 0.047 0.044 0.034 0.009 0.017
C6B 0.054 0.046 0.063 0.044 0.017 0.030
C7B 0.049 0.034 0.051 0.027 0.015 0.010
C8B 0.052 0.038 0.052 0.027 0.024 0.020
C9B 0.042 0.031 0.043 0.022 0.004 0.005
C10B 0.033 0.041 0.045 0.027 0.006 0.009
C11B 0.032 0.037 0.051 0.022 0.006 0.000
C12B 0.031 0.053 0.047 0.023 0.004 0.002
C13B 0.046 0.066 0.056 0.026 0.009 0.018
C14B 0.047 0.091 0.066 0.024 0.010 0.012
C15B 0.057 0.107 0.053 0.044 0.002 0.007
C16B 0.048 0.068 0.043 0.029 0.002 0.009
C17B 0.040 0.046 0.051 0.032 0.003 0.007
C18B 0.043 0.042 0.053 0.030 0.007 0.009
C19B 2.000 2.000 2.000 2.000 2.000 2.000
C20B 2.034 0.999 2.021 1.207 1.973 1.353
C21B 0.293 1.982 2.000 1.966 0.480 0.397
C22B 0.961 0.309 0.330 0.099 0.474 0.239
C23B 0.090 0.090 0.161 0.069 -0.036 0.029
C24B 0.184 0.259 0.127 -0.004 0.058 -0.099
C25B 2.001 2.000 2.001 -0.400 1.999 -0.317
C26B 2.036 1.919 2.003 1.902 1.990 1.972
C1C 1.213 0.099 1.400 0.257 1.260 0.222
C2C 0.059 0.333 0.236 0.252 0.075 0.089

loop_
_atom_type_symbol
_atom_type_description
_atom_type_scat_dispersion_real
_atom_type_scat_dispersion_imag
_atom_type_scat_source
C C 0.0181 0.0091 'International Tables Vol C Tables 4.2.6.8 and 6.1.1.4'
H H 0.0000 0.0000 'International Tables Vol C Tables 4.2.6.8 and 6.1.1.4'
N N 0.0311 0.0180 'International Tables Vol C Tables 4.2.6.8 and 6.1.1.4'
S S 0.3331 0.5567 'International Tables Vol C Tables 4.2.6.8 and 6.1.1.4'
Eu Eu -8.9294 11.1857 'International Tables Vol C Tables 4.2.6.8 and 6.1.1.4'

loop_
_geom_angle_atom_site_label_1
_geom_angle_atom_site_label_2
_geom_angle_atom_site_label_3
_geom_angle
_geom_angle_site_symmetry_1
_geom_angle_site_symmetry_3
N3 Eu1 N7 113.4(3) . .
N3 Eu1 N5 71.5(3) . .
N7 Eu1 N5 72.9(2) . .
N3 Eu1 N9 73.0(2) . .
N7 Eu1 N9 72.1(2) . .
N5 Eu1 N9 113.0(2) . .
N3 Eu1 N1 87.9(2) . .
N7 Eu1 N1 142.7(2) . .
N5 Eu1 N1 144.4(2) . .
N9 Eu1 N1 86.8(2) . .
N3 Eu1 N13 141.7(2) . .
N7 Eu1 N13 86.1(2) . .
N5 Eu1 N13 84.6(2) . .
N9 Eu1 N13 145.3(2) . .
N1 Eu1 N13 95.44(19) . .
N3 Eu1 N15 146.5(2) . .
N7 Eu1 N15 84.8(2) . .
N5 Eu1 N15 142.0(2) . .
N9 Eu1 N15 87.7(2) . .
N1 Eu1 N15 63.4(2) . .
N13 Eu1 N15 63.12(19) . .
N3 Eu1 N11 85.6(2) . .
N7 Eu1 N11 143.7(2) . .
N5 Eu1 N11 85.6(2) . .
N9 Eu1 N11 144.1(2) . .
N1 Eu1 N11 63.52(19) . .
N13 Eu1 N11 62.6(2) . .
N15 Eu1 N11 95.66(19) . .
N3 Eu1 Eu2 123.86(18) . .
N7 Eu1 Eu2 122.68(18) . .
N5 Eu1 Eu2 121.64(16) . .
N9 Eu1 Eu2 125.33(17) . .
N1 Eu1 Eu2 48.24(14) . .
N13 Eu1 Eu2 47.20(13) . .
N15 Eu1 Eu2 48.42(12) . .
N11 Eu1 Eu2 47.24(13) . .
N21 Eu2 N19 73.0(2) . .
N21 Eu2 N23 72.5(2) . .
N19 Eu2 N23 113.5(2) . .
N21 Eu2 N17 113.7(2) . .
N19 Eu2 N17 71.9(2) . .
N23 Eu2 N17 72.7(2) . .
N21 Eu2 N13 143.5(2) . .
N19 Eu2 N13 143.6(2) . .
N23 Eu2 N13 86.6(2) . .
N17 Eu2 N13 86.8(2) . .
N21 Eu2 N11 142.6(2) . .
N19 Eu2 N11 86.0(2) . .
N23 Eu2 N11 144.9(2) . .
N17 Eu2 N11 87.3(2) . .
N13 Eu2 N11 63.2(2) . .
N21 Eu2 N1 84.7(2) . .
N19 Eu2 N1 87.3(2) . .
N23 Eu2 N1 141.84(19) . .
N17 Eu2 N1 145.4(2) . .
N13 Eu2 N1 94.9(2) . .
N11 Eu2 N1 63.3(2) . .
N21 Eu2 N15 85.1(2) . .
N19 Eu2 N15 144.3(2) . .
N23 Eu2 N15 85.0(2) . .
N17 Eu2 N15 143.7(2) . .
N13 Eu2 N15 63.04(18) . .
N11 Eu2 N15 95.71(19) . .
N1 Eu2 N15 62.48(19) . .
N21 Eu2 Eu1 121.82(15) . .
N19 Eu2 Eu1 123.57(17) . .
N23 Eu2 Eu1 122.94(15) . .
N17 Eu2 Eu1 124.53(15) . .
N13 Eu2 Eu1 47.71(14) . .
N11 Eu2 Eu1 47.92(13) . .
N1 Eu2 Eu1 47.19(14) . .
N15 Eu2 Eu1 47.78(13) . .
C77A N1 C70A 105.7(6) . .
C77A N1 Eu1 116.4(5) . .
C70A N1 Eu1 115.1(5) . .
C77A N1 Eu2 116.6(5) . .
C70A N1 Eu2 118.0(5) . .
Eu1 N1 Eu2 84.57(19) . .
C10B N2 C11B 126.3(8) . .
C18B N3 C11B 107.2(8) . .
C18B N3 Eu1 122.1(6) . .
C11B N3 Eu1 122.5(5) . .
C18B N4 C87A 122.5(8) . .
C87A N5 C94A 108.4(7) . .
C87A N5 Eu1 122.2(6) . .
C94A N5 Eu1 120.9(6) . .
C94A N6 C95A 124.6(8) . .
C95A N7 C2B 107.5(8) . .
C95A N7 Eu1 122.4(5) . .
C2B N7 Eu1 122.4(6) . .
C3B N8 C2B 122.5(7) . .
C3B N9 C10B 108.7(7) . .
C3B N9 Eu1 123.0(6) . .
C10B N9 Eu1 122.1(5) . .
C78A N10 C77A 120.1(7) . .
C78A N11 C85A 106.7(6) . .
C78A N11 Eu2 115.3(5) . .
C85A N11 Eu2 115.0(5) . .
C78A N11 Eu1 115.9(5) . .
C85A N11 Eu1 118.4(5) . .
Eu2 N11 Eu1 84.84(18) . .
C85A N12 C86A 124.0(7) . .
C61A N13 C86A 106.3(6) . .
C61A N13 Eu2 115.4(5) . .
C86A N13 Eu2 113.1(4) . .
C61A N13 Eu1 117.3(5) . .
C86A N13 Eu1 118.9(5) . .
Eu2 N13 Eu1 85.09(18) . .
C61A N14 C62A 121.4(7) . .
C62A N15 C69A 108.0(6) . .
C62A N15 Eu1 116.1(5) . .
C69A N15 Eu1 114.0(5) . .
C62A N15 Eu2 115.9(5) . .
C69A N15 Eu2 117.8(5) . .
Eu1 N15 Eu2 83.80(17) . .
C69A N16 C70A 123.0(6) . .
C52A N17 C49A 111.2(6) . .
C52A N17 Eu2 121.8(5) . .
C49A N17 Eu2 121.2(5) . .
C49A N18 C48A 124.7(7) . .
C41A N19 C48A 107.6(7) . .
C41A N19 Eu2 120.7(5) . .
C48A N19 Eu2 124.0(5) . .
C40A N20 C41A 124.4(7) . .
C40A N21 C33A 109.0(6) . .
C40A N21 Eu2 121.6(5) . .
C33A N21 Eu2 121.5(5) . .
C33A N22 C32A 122.5(7) . .
C54A N23 C32A 109.2(7) . .
C54A N23 Eu2 123.1(5) . .
C32A N23 Eu2 121.1(5) . .
C52A N24 C54A 124.2(7) . .
C26A S1 C1 103.8(4) . .
C27A S2 C7 98.1(5) . .
C36A S3 C13 103.1(4) . .
C37A S4 C19 103.0(4) . .
C25 S5 C44A 97.4(8) . .
C45A S6 C29 104.9(4) . .
C35 S7 C81A 101.8(5) . .
C82A S8 C41 104.9(5) . .
C47 S9 C74A 98.8(6) . .
C73A S10 C52 103.8(4) . .
C66A S11 C58 100.3(4) . .
C65A S12 C64 104.0(4) . .
C58A S13 C70 102.5(4) . .
C57A S14 C76 101.7(4) . .
C90A S15 C82 102.2(6) . .
C88 S16 C91A 103.6(7) . .
C93 S17 C15B 105.7(9) . .
C14B S18 C95 104.3(6) . .
C7B S19 C2A 103.5(4) . .
C6B S20 C8A 99.1(5) . .
C99A S21 C14A 102.0(5) . .
C98A S22 C20A 99.2(5) . .
C2 C1 S1 107.0(6) . .
C3 C2 C1 113.1(9) . .
C2 C3 C4 114.8(11) . .
C3 C4 C5 108.6(13) . .
C6 C5 C4 129(3) . .
C8 C7 S2 117.8(10) . .
C7 C8 C9 111.6(13) . .
C8 C9 C10 112.7(14) . .
C11 C10 C9 108(2) . .
C10 C11 C12 111(2) . .
C14 C13 S3 109.3(7) . .
C13 C14 C15 112.0(9) . .
C16 C15 C14 113.7(10) . .
C15 C16 C17 112.4(12) . .
C18 C17 C16 113.2(12) . .
C20 C19 S4 108.8(6) . .
C21 C20 C19 112.1(7) . .
C20 C21 C22 114.0(8) . .
C23 C22 C21 113.4(8) . .
C22 C23 C24 112.8(10) . .
C26 C25 S5 123.1(14) . .
C25 C26 C27 124.2(17) . .
C28 C27 C26 128(2) . .
C22B C28 C27 88.6(19) . .
C30 C29 S6 106.9(7) . .
C31 C30 C29 113.7(9) . .
C30 C31 C32 113.4(10) . .
C31 C32 C33 109.4(13) . .
C34 C33 C32 106(2) . .
C36 C35 S7 109.7(7) . .
C37 C36 C35 113.7(10) . .
C36 C37 C38 119.8(17) . .
C37 C38 C39 105.7(9) . .
C38 C39 C26B 103.9(8) . .
C42 C41 S8 105.1(8) . .
C43 C42 C41 112.6(9) . .
C44 C43 C42 110.5(9) . .
C45 C44 C43 115.0(10) . .
C44 C45 C46 113.2(11) . .
C48 C47 S9 112.9(9) . .
C49 C48 C47 118.6(11) . .
C48 C49 C50 103.2(11) . .
C51 C50 C49 99.2(17) . .
C50 C51 C19B 106.2(9) . .
C53 C52 S10 110.7(7) . .
C54 C53 C52 113.3(8) . .
C53 C54 C55 113.6(9) . .
C56 C55 C54 112.4(9) . .
C55 C56 C57 111.5(10) . .
C59 C58 S11 111.0(8) . .
C58 C59 C60 110.9(10) . .
C59 C60 C61 112.5(12) . .
C62 C61 C60 108.1(19) . .
C61 C62 C63 105(3) . .
C65 C64 S12 107.4(6) . .
C66 C65 C64 111.9(8) . .
C65 C66 C67 110.6(8) . .
C68 C67 C66 115.8(9) . .
C67 C68 C69 113.5(10) . .
C71 C70 S13 110.1(7) . .
C72 C71 C70 110.8(9) . .
C73 C72 C71 112.0(9) . .
C72 C73 C74 115.2(11) . .
C75 C74 C73 113.7(15) . .
C77 C76 S14 109.3(7) . .
C78 C77 C76 110.2(8) . .
C77 C78 C79 112.4(9) . .
C80 C79 C78 111.0(9) . .
C79 C80 C81 111.9(10) . .
C83 C82 S15 107.9(9) . .
C84 C83 C82 105.0(16) . .
C83 C84 C85 116.8(14) . .
C84 C85 C86 121.1(16) . .
C87 C86 C85 110.0(15) . .
C89 C88 S16 114.3(10) . .
C88 C89 C90 113.8(12) . .
C91 C90 C89 129.1(16) . .
C90 C91 C92 119.8(14) . .
C24B C92 C91 118.3(16) . .
S17 C93 C21B 159(2) . .
C96 C95 S18 107.4(10) . .
C95 C96 C97 113.5(13) . .
C98 C97 C96 115.1(14) . .
C99 C98 C97 122(3) . .
C1A C99 C98 135(3) . .
C3A C2A S19 108.1(6) . .
C4A C3A C2A 112.4(8) . .
C3A C4A C5A 112.2(8) . .
C6A C5A C4A 112.8(8) . .
C5A C6A C7A 112.6(8) . .
C9A C8A S20 112.8(10) . .
C10A C9A C8A 119.6(15) . .
C9A C10A C11A 114.4(16) . .
C12A C11A C10A 116(2) . .
C11A C12A C13A 107(4) . .
C15A C14A S21 108.4(7) . .
C16A C15A C14A 114.2(11) . .
C15A C16A C17A 115.0(12) . .
C18A C17A C16A 115.4(15) . .
C19A C18A C17A 119(2) . .
C21A C20A S22 116.2(9) . .
C22A C21A C20A 112.9(12) . .
C21A C22A C23A 112.9(13) . .
C24A C23A C22A 108.7(16) . .
C23A C24A C25A 111(2) . .
C31A C26A C27A 119.0(8) . .
C31A C26A S1 124.3(7) . .
C27A C26A S1 116.7(6) . .
C28A C27A C26A 121.3(8) . .
C28A C27A S2 119.3(6) . .
C26A C27A S2 119.4(7) . .
C27A C28A C29A 118.1(8) . .
C28A C29A C30A 122.9(8) . .
C28A C29A C32A 132.0(8) . .
C30A C29A C32A 105.1(7) . .
C29A C30A C31A 118.8(7) . .
C29A C30A C54A 108.5(7) . .
C31A C30A C54A 132.7(7) . .
C30A C31A C26A 119.9(8) . .
N22 C32A N23 128.6(8) . .
N22 C32A C29A 122.6(7) . .
N23 C32A C29A 108.7(7) . .
N22 C33A N21 128.1(7) . .
N22 C33A C34A 123.9(7) . .
N21 C33A C34A 108.0(7) . .
C39A C34A C35A 121.5(8) . .
C39A C34A C33A 106.8(7) . .
C35A C34A C33A 131.6(8) . .
C36A C35A C34A 118.7(9) . .
C35A C36A C37A 120.2(7) . .
C35A C36A S3 124.0(7) . .
C37A C36A S3 115.8(6) . .
C38A C37A C36A 120.3(8) . .
C38A C37A S4 122.9(7) . .
C36A C37A S4 116.8(6) . .
C37A C38A C39A 118.2(9) . .
C34A C39A C38A 121.0(8) . .
C34A C39A C40A 107.7(8) . .
C38A C39A C40A 131.2(9) . .
N20 C40A N21 128.1(7) . .
N20 C40A C39A 123.5(8) . .
N21 C40A C39A 108.4(8) . .
N20 C41A N19 127.1(8) . .
N20 C41A C42A 124.1(8) . .
N19 C41A C42A 108.6(6) . .
C47A C42A C43A 120.7(8) . .
C47A C42A C41A 108.1(7) . .
C43A C42A C41A 131.2(7) . .
C44A C43A C42A 117.5(8) . .
C43A C44A C45A 122.2(8) . .
C43A C44A S5 119.4(6) . .
C45A C44A S5 118.4(7) . .
C46A C45A C44A 118.8(8) . .
C46A C45A S6 124.3(6) . .
C44A C45A S6 116.8(7) . .
C47A C46A C45A 118.8(7) . .
C46A C47A C42A 121.8(8) . .
C46A C47A C48A 132.1(7) . .
C42A C47A C48A 106.1(7) . .
N18 C48A N19 125.8(8) . .
N18 C48A C47A 124.8(7) . .
N19 C48A C47A 109.5(7) . .
N18 C49A N17 129.0(7) . .
N18 C49A C50A 124.9(7) . .
N17 C49A C50A 106.0(7) . .
C53A C50A C51A 121.6(7) 2_767 .
C53A C50A C49A 130.2(7) 2_767 .
C51A C50A C49A 108.2(6) . .
C53A C51A C50A 121.9(6) . .
C53A C51A C52A 131.6(7) . .
C50A C51A C52A 106.5(6) . .
N24 C52A N17 128.3(7) . .
N24 C52A C51A 123.8(7) . .
N17 C52A C51A 107.9(6) . .
C51A C53A C50A 116.5(7) . 2_767
N24 C54A N23 128.1(8) . .
N24 C54A C30A 123.5(8) . .
N23 C54A C30A 108.3(7) . .
C56A C55A C60A 120.0(8) . .
C56A C55A C86A 132.0(8) . .
C60A C55A C86A 107.9(7) . .
C57A C56A C55A 119.2(8) . .
C56A C57A C58A 120.4(7) . .
C56A C57A S14 123.0(6) . .
C58A C57A S14 116.6(7) . .
C59A C58A C57A 119.7(8) . .
C59A C58A S13 123.1(7) . .
C57A C58A S13 117.2(6) . .
C60A C59A C58A 118.6(8) . .
C59A C60A C55A 122.1(7) . .
C59A C60A C61A 131.7(7) . .
C55A C60A C61A 106.0(7) . .
N14 C61A N13 127.9(7) . .
N14 C61A C60A 121.8(7) . .
N13 C61A C60A 110.4(6) . .
N14 C62A N15 127.6(7) . .
N14 C62A C63A 121.3(7) . .
N15 C62A C63A 111.1(7) . .
C64A C63A C68A 122.8(7) . .
C64A C63A C62A 132.8(8) . .
C68A C63A C62A 104.3(7) . .
C63A C64A C65A 117.8(8) . .
C64A C65A C66A 120.4(8) . .
C64A C65A S12 123.8(7) . .
C66A C65A S12 115.7(6) . .
C67A C66A C65A 120.2(7) . .
C67A C66A S11 120.6(7) . .
C65A C66A S11 119.2(6) . .
C66A C67A C68A 119.6(8) . .
C67A C68A C63A 119.0(7) . .
C67A C68A C69A 132.5(8) . .
C63A C68A C69A 108.5(6) . .
N16 C69A N15 128.0(7) . .
N16 C69A C68A 124.0(6) . .
N15 C69A C68A 108.1(7) . .
N16 C70A N1 126.5(7) . .
N16 C70A C71A 123.6(7) . .
N1 C70A C71A 109.9(6) . .
C72A C71A C76A 120.9(8) . .
C72A C71A C70A 132.6(7) . .
C76A C71A C70A 106.5(7) . .
C73A C72A C71A 119.6(8) . .
C72A C73A C74A 119.9(8) . .
C72A C73A S10 123.2(7) . .
C74A C73A S10 116.9(7) . .
C75A C74A C73A 120.7(9) . .
C75A C74A S9 119.7(7) . .
C73A C74A S9 119.6(7) . .
C74A C75A C76A 118.5(8) . .
C71A C76A C75A 120.4(8) . .
C71A C76A C77A 106.6(7) . .
C75A C76A C77A 132.9(8) . .
N10 C77A N1 127.5(7) . .
N10 C77A C76A 121.3(8) . .
N1 C77A C76A 111.2(7) . .
N10 C78A N11 128.8(7) . .
N10 C78A C79A 121.2(8) . .
N11 C78A C79A 110.0(7) . .
C80A C79A C84A 122.3(8) . .
C80A C79A C78A 130.9(8) . .
C84A C79A C78A 106.8(7) . .
C81A C80A C79A 119.2(10) . .
C80A C81A C82A 118.8(10) . .
C80A C81A S7 124.5(9) . .
C82A C81A S7 116.6(7) . .
C83A C82A C81A 120.4(8) . .
C83A C82A S8 124.6(8) . .
C81A C82A S8 114.9(8) . .
C82A C83A C84A 119.5(9) . .
C79A C84A C83A 119.8(8) . .
C79A C84A C85A 107.0(7) . .
C83A C84A C85A 133.3(9) . .
N12 C85A N11 126.1(7) . .
N12 C85A C84A 124.3(7) . .
N11 C85A C84A 109.5(7) . .
N12 C86A C55A 124.7(7) . .
N12 C86A N13 125.8(7) . .
C55A C86A N13 109.5(7) . .
N4 C87A N5 127.3(8) . .
N4 C87A C88A 123.0(8) . .
N5 C87A C88A 109.6(9) . .
C93A C88A C89A 119.7(10) . .
C93A C88A C87A 106.7(8) . .
C89A C88A C87A 133.6(11) . .
C90A C89A C88A 117.2(11) . .
C89A C90A C91A 121.9(9) . .
C89A C90A S15 117.8(9) . .
C91A C90A S15 120.0(8) . .
C92A C91A C90A 119.2(10) . .
C92A C91A S16 124.4(10) . .
C90A C91A S16 116.4(7) . .
C93A C92A C91A 119.9(11) . .
C92A C93A C88A 122.0(9) . .
C92A C93A C94A 131.9(11) . .
C88A C93A C94A 106.0(9) . .
N6 C94A N5 128.2(7) . .
N6 C94A C93A 122.7(9) . .
N5 C94A C93A 109.1(9) . .
N6 C95A N7 125.5(9) . .
N6 C95A C96A 123.4(8) . .
N7 C95A C96A 111.1(8) . .
C97A C96A C1B 119.8(9) . .
C97A C96A C95A 134.5(8) . .
C1B C96A C95A 105.7(8) . .
C98A C97A C96A 118.9(8) . .
C97A C98A C99A 121.2(9) . .
C97A C98A S22 118.6(7) . .
C99A C98A S22 120.2(8) . .
C1D C99A C98A 120.3(10) . .
C1D C99A S21 123.6(7) . .
C98A C99A S21 115.9(8) . .
C99A C1D C1B 118.6(8) . .
C1D C1B C96A 121.3(9) . .
C1D C1B C2B 132.2(8) . .
C96A C1B C2B 106.5(8) . .
N8 C2B N7 128.5(9) . .
N8 C2B C1B 122.5(8) . .
N7 C2B C1B 109.0(7) . .
N8 C3B N9 127.7(8) . .
N8 C3B C4B 123.9(8) . .
N9 C3B C4B 108.3(8) . .
C9B C4B C5B 120.0(8) . .
C9B C4B C3B 107.6(7) . .
C5B C4B C3B 132.4(9) . .
C6B C5B C4B 118.8(9) . .
C5B C6B C7B 120.8(8) . .
C5B C6B S20 118.5(8) . .
C7B C6B S20 120.6(7) . .
C8B C7B C6B 120.4(8) . .
C8B C7B S19 122.8(7) . .
C6B C7B S19 116.7(6) . .
C9B C8B C7B 118.1(9) . .
C4B C9B C8B 121.9(8) . .
C4B C9B C10B 106.2(8) . .
C8B C9B C10B 131.9(9) . .
N2 C10B N9 127.4(7) . .
N2 C10B C9B 123.7(8) . .
N9 C10B C9B 108.9(7) . .
N2 C11B N3 125.5(8) . .
N2 C11B C12B 124.3(9) . .
N3 C11B C12B 110.2(8) . .
C13B C12B C11B 132.1(9) . .
C13B C12B C17B 120.3(9) . .
C11B C12B C17B 107.7(9) . .
C14B C13B C12B 117.9(10) . .
C13B C14B C15B 121.9(12) . .
C13B C14B S18 121.5(9) . .
C15B C14B S18 116.6(10) . .
C14B C15B C16B 120.2(10) . .
C14B C15B S17 118.5(11) . .
C16B C15B S17 121.3(9) . .
C17B C16B C15B 118.7(10) . .
C16B C17B C12B 121.0(10) . .
C16B C17B C18B 134.2(9) . .
C12B C17B C18B 104.8(8) . .
N4 C18B N3 127.3(9) . .
N4 C18B C17B 122.8(8) . .
N3 C18B C17B 110.0(8) . .
C23B C20B C21B 103.0(8) . .
C20B C21B C93 114(2) . .
C28 C22B C25B 105.9(10) . .
C20B C23B C1C 103.1(8) . .
C2C C1C C23B 78.9(10) . .

loop_
_geom_bond_atom_site_label_1
_geom_bond_atom_site_label_2
_geom_bond_distance
_geom_bond_site_symmetry_2
Eu1 N3 2.358(8) .
Eu1 N7 2.368(7) .
Eu1 N5 2.368(7) .
Eu1 N9 2.389(6) .
Eu1 N1 2.595(6) .
Eu1 N13 2.615(6) .
Eu1 N15 2.623(6) .
Eu1 N11 2.624(6) .
Eu1 Eu2 3.5215(6) .
Eu2 N21 2.353(6) .
Eu2 N19 2.361(7) .
Eu2 N23 2.369(7) .
Eu2 N17 2.399(6) .
Eu2 N13 2.593(6) .
Eu2 N11 2.596(6) .
Eu2 N1 2.639(6) .
Eu2 N15 2.650(6) .
N1 C77A 1.364(11) .
N1 C70A 1.410(9) .
N2 C10B 1.301(11) .
N2 C11B 1.340(11) .
N3 C18B 1.373(11) .
N3 C11B 1.392(11) .
N4 C18B 1.332(11) .
N4 C87A 1.352(12) .
N5 C87A 1.365(11) .
N5 C94A 1.377(12) .
N6 C94A 1.325(12) .
N6 C95A 1.358(11) .
N7 C95A 1.365(11) .
N7 C2B 1.372(11) .
N8 C3B 1.337(11) .
N8 C2B 1.344(10) .
N9 C3B 1.368(11) .
N9 C10B 1.372(11) .
N10 C78A 1.355(10) .
N10 C77A 1.364(10) .
N11 C78A 1.380(11) .
N11 C85A 1.392(10) .
N12 C85A 1.314(10) .
N12 C86A 1.323(10) .
N13 C61A 1.376(10) .
N13 C86A 1.422(9) .
N14 C61A 1.334(9) .
N14 C62A 1.344(10) .
N15 C62A 1.370(10) .
N15 C69A 1.398(9) .
N16 C69A 1.312(10) .
N16 C70A 1.324(10) .
N17 C52A 1.391(10) .
N17 C49A 1.395(10) .
N18 C49A 1.290(10) .
N18 C48A 1.332(10) .
N19 C41A 1.392(10) .
N19 C48A 1.393(10) .
N20 C40A 1.309(11) .
N20 C41A 1.325(10) .
N21 C40A 1.378(11) .
N21 C33A 1.381(10) .
N22 C33A 1.323(11) .
N22 C32A 1.336(10) .
N23 C54A 1.367(10) .
N23 C32A 1.368(10) .
N24 C52A 1.296(10) .
N24 C54A 1.337(10) .
S1 C26A 1.770(9) .
S1 C1 1.808(9) .
S2 C27A 1.797(9) .
S2 C7 1.891(14) .
S3 C36A 1.769(8) .
S3 C13 1.796(11) .
S4 C37A 1.767(8) .
S4 C19 1.775(10) .
S5 C25 1.621(10) .
S5 C44A 1.772(9) .
S6 C45A 1.748(9) .
S6 C29 1.802(9) .
S7 C35 1.655(8) .
S7 C81A 1.757(10) .
S8 C82A 1.763(9) .
S8 C41 1.806(12) .
S9 C47 1.635(10) .
S9 C74A 1.770(10) .
S10 C73A 1.758(9) .
S10 C52 1.787(10) .
S11 C66A 1.782(8) .
S11 C58 1.857(11) .
S12 C65A 1.774(9) .
S12 C64 1.815(9) .
S13 C58A 1.763(8) .
S13 C70 1.822(9) .
S14 C57A 1.773(8) .
S14 C76 1.826(10) .
S15 C90A 1.783(9) .
S15 C82 1.833(17) .
S16 C88 1.619(10) .
S16 C91A 1.750(11) .
S17 C93 1.609(10) .
S17 C15B 1.776(11) .
S18 C14B 1.791(13) .
S18 C95 1.837(13) .
S19 C7B 1.760(9) .
S19 C2A 1.815(11) .
S20 C6B 1.789(8) .
S20 C8A 1.831(13) .
S21 C99A 1.787(11) .
S21 C14A 1.815(10) .
S22 C98A 1.808(10) .
S22 C20A 1.816(12) .
C1 C2 1.534(13) .
C2 C3 1.494(14) .
C3 C4 1.495(17) .
C4 C5 1.80(3) .
C5 C6 1.605(10) .
C7 C8 1.365(17) .
C8 C9 1.537(19) .
C9 C10 1.54(2) .
C10 C11 1.45(3) .
C11 C12 1.570(10) .
C13 C14 1.521(12) .
C14 C15 1.520(15) .
C15 C16 1.511(14) .
C16 C17 1.540(18) .
C17 C18 1.482(19) .
C19 C20 1.543(12) .
C20 C21 1.512(13) .
C21 C22 1.544(12) .
C22 C23 1.482(15) .
C23 C24 1.506(14) .
C25 C26 1.586(10) .
C26 C27 1.608(10) .
C27 C28 1.605(10) .
C28 C22B 1.591(11) .
C29 C30 1.532(12) .
C30 C31 1.517(15) .
C31 C32 1.520(15) .
C32 C33 1.65(2) .
C33 C34 1.47(3) .
C35 C36 1.591(9) .
C36 C37 1.575(10) .
C37 C38 1.594(10) .
C38 C39 1.603(10) .
C39 C26B 1.615(10) .
C41 C42 1.542(12) .
C42 C43 1.537(15) .
C43 C44 1.514(13) .
C44 C45 1.485(15) .
C45 C46 1.575(15) .
C47 C48 1.599(9) .
C48 C49 1.579(9) .
C49 C50 1.608(10) .
C50 C51 1.584(10) .
C51 C19B 1.610(10) .
C52 C53 1.512(12) .
C53 C54 1.484(14) .
C54 C55 1.542(12) .
C55 C56 1.522(16) .
C56 C57 1.530(13) .
C58 C59 1.500(13) .
C59 C60 1.532(17) .
C60 C61 1.56(2) .
C61 C62 1.49(3) .
C62 C63 1.58(4) .
C64 C65 1.523(13) .
C65 C66 1.498(14) .
C66 C67 1.544(14) .
C67 C68 1.510(16) .
C68 C69 1.536(15) .
C70 C71 1.538(14) .
C71 C72 1.519(13) .
C72 C73 1.493(15) .
C73 C74 1.506(15) .
C74 C75 1.41(2) .
C76 C77 1.522(11) .
C77 C78 1.519(14) .
C78 C79 1.548(12) .
C79 C80 1.483(15) .
C80 C81 1.552(13) .
C82 C83 1.73(2) .
C83 C84 1.404(18) .
C84 C85 1.509(18) .
C85 C86 1.549(10) .
C86 C87 1.445(18) .
C88 C89 1.555(9) .
C89 C90 1.605(10) .
C90 C91 1.554(9) .
C91 C92 1.574(9) .
C92 C24B 1.43(2) .
C93 C21B 1.79(4) .
C95 C96 1.502(18) .
C96 C97 1.504(19) .
C97 C98 1.44(2) .
C98 C99 1.27(3) .
C99 C1A 1.26(3) .
C2A C3A 1.525(12) .
C3A C4A 1.512(13) .
C4A C5A 1.533(12) .
C5A C6A 1.503(13) .
C6A C7A 1.539(13) .
C8A C9A 1.525(15) .
C9A C10A 1.33(2) .
C10A C11A 1.564(19) .
C11A C12A 1.29(5) .
C12A C13A 1.65(4) .
C14A C15A 1.510(13) .
C15A C16A 1.505(17) .
C16A C17A 1.516(15) .
C17A C18A 1.51(2) .
C18A C19A 1.47(2) .
C20A C21A 1.489(16) .
C21A C22A 1.486(18) .
C22A C23A 1.567(18) .
C23A C24A 1.54(3) .
C24A C25A 1.566(10) .
C26A C31A 1.401(11) .
C26A C27A 1.423(12) .
C27A C28A 1.376(12) .
C28A C29A 1.382(11) .
C29A C30A 1.394(11) .
C29A C32A 1.465(12) .
C30A C31A 1.397(12) .
C30A C54A 1.429(12) .
C33A C34A 1.480(11) .
C34A C39A 1.374(13) .
C34A C35A 1.388(11) .
C35A C36A 1.384(12) .
C36A C37A 1.419(13) .
C37A C38A 1.394(11) .
C38A C39A 1.396(12) .
C39A C40A 1.462(11) .
C41A C42A 1.445(11) .
C42A C47A 1.395(11) .
C42A C43A 1.412(12) .
C43A C44A 1.373(12) .
C44A C45A 1.423(12) .
C45A C46A 1.412(12) .
C46A C47A 1.371(12) .
C47A C48A 1.454(11) .
C49A C50A 1.488(10) .
C50A C53A 1.400(10) 2_767
C50A C51A 1.418(11) .
C51A C53A 1.369(10) .
C51A C52A 1.473(10) .
C53A C50A 1.400(10) 2_767
C55A C56A 1.380(11) .
C55A C60A 1.405(10) .
C55A C86A 1.414(11) .
C56A C57A 1.374(12) .
C57A C58A 1.442(11) .
C58A C59A 1.383(11) .
C59A C60A 1.367(12) .
C60A C61A 1.449(11) .
C62A C63A 1.462(10) .
C63A C64A 1.355(12) .
C63A C68A 1.416(11) .
C64A C65A 1.388(11) .
C65A C66A 1.436(12) .
C66A C67A 1.361(12) .
C67A C68A 1.391(10) .
C68A C69A 1.452(10) .
C70A C71A 1.437(11) .
C71A C72A 1.388(11) .
C71A C76A 1.391(11) .
C72A C73A 1.369(12) .
C73A C74A 1.430(13) .
C74A C75A 1.375(13) .
C75A C76A 1.407(12) .
C76A C77A 1.437(11) .
C78A C79A 1.444(10) .
C79A C80A 1.380(12) .
C79A C84A 1.385(12) .
C80A C81A 1.374(13) .
C81A C82A 1.465(15) .
C82A C83A 1.359(13) .
C83A C84A 1.398(10) .
C84A C85A 1.444(11) .
C87A C88A 1.454(13) .
C88A C93A 1.401(14) .
C88A C89A 1.415(12) .
C89A C90A 1.390(15) .
C90A C91A 1.419(16) .
C91A C92A 1.374(13) .
C92A C93A 1.360(13) .
C93A C94A 1.467(11) .
C95A C96A 1.437(13) .
C96A C97A 1.374(13) .
C96A C1B 1.400(11) .
C97A C98A 1.359(14) .
C98A C99A 1.422(13) .
C99A C1D 1.344(13) .
C1D C1B 1.390(13) .
C1B C2B 1.464(13) .
C3B C4B 1.451(12) .
C4B C9B 1.381(12) .
C4B C5B 1.392(11) .
C5B C6B 1.389(13) .
C6B C7B 1.397(13) .
C7B C8B 1.391(12) .
C8B C9B 1.387(12) .
C9B C10B 1.457(11) .
C11B C12B 1.417(13) .
C12B C13B 1.394(14) .
C12B C17B 1.418(12) .
C13B C14B 1.376(15) .
C14B C15B 1.396(16) .
C15B C16B 1.395(16) .
C16B C17B 1.366(13) .
C17B C18B 1.471(13) .
C20B C23B 1.574(10) .
C20B C21B 1.638(10) .
C22B C25B 1.600(10) .
C23B C1C 1.657(10) .
C1C C2C 1.594(10) .
